data_4350632
loop_
_publ_author_name
'Usher, Alistair J.'
'Lucas, Nigel T.'
'Dalton, Gulliver T.'
'Randles, Michael D.'
'Viau, Lydie'
'Humphrey, Mark G.'
'Petrie, Simon'
'Stranger, Robert'
'Willis, Anthony C.'
'Rae, A. David'

_publ_section_title
;
 Mixed-metal cluster chemistry. 29. Core expansion and ligand-driven metal
 exchange at group 6-iridium clusters.
;
_journal_issue 26
_journal_name_full 'Inorganic chemistry'
_journal_page_first 10859
_journal_page_last 10872
_journal_paper_doi 10.1021/ic061736l
_journal_volume 45
_journal_year 2006
_chemical_absolute_configuration ad
_chemical_compound_source
;
?
;
_chemical_formula_moiety ' C31 H31 Ir3 Mo2 O11 '
_chemical_formula_sum 'C31 H31 Ir3 Mo2 O11'
_chemical_formula_weight 1348.12
_chemical_melting_point ?
_space_group_IT_number 4
_space_group_name_Hall 'P 2yb'
_space_group_name_H-M_alt 'P 1 21 1'
_symmetry_cell_setting monoclinic
_symmetry_space_group_name_H-M 'P 1 21 1'
_atom_sites_solution_hydrogens geom
_atom_sites_solution_primary direct
_audit_creation_date 02-02-09
_audit_creation_method CRYSTALS_ver_12-03-99
_audit_update_record
;
2002-09-02 - Report on C31 H31 Ir3 Mo2 O11
             by Anthony C. Willis
             for  Mark Humphrey and Alistair Usher

2002-09-02 - passes checkcif tests with minor warnings  

;
_cell_angle_alpha 90
_cell_angle_beta 92.1771(2)
_cell_angle_gamma 90
_cell_formula_units_Z 6
_cell_length_a 9.1429(1)
_cell_length_b 37.2254(3)
_cell_length_c 15.4543(1)
_cell_measurement_reflns_used 107768
_cell_measurement_temperature 293
_cell_measurement_theta_max 27
_cell_measurement_theta_min 3
_cell_volume 5256.05(8)
_computing_cell_refinement
; 
 Denzo/Scalepack (Otwinowski & Minor, 1996) 
;
_computing_data_collection
; 
 COLLECT (Nonius BV, 1997) 
;
_computing_data_reduction
; 
 Denzo/Scalepack (Otwinowski & Minor, 1996) 
;
_computing_molecular_graphics
; 
teXsan (MSC, 1992-1997)
;
_computing_publication_material
; 
 CRYSTALS (Watkin et al 2001) 
;
_computing_structure_refinement
; 
 CRYSTALS (Watkin et al 2001) 
;
_computing_structure_solution
; 
 SIR92 (Altomare et al, 1994) 
;
_diffrn_ambient_temperature 293
_diffrn_measured_fraction_theta_full 1.000
_diffrn_measured_fraction_theta_max 1.000
_diffrn_measurement_device_type
; 
Enraf Nonius Kappa CCD 
;
_diffrn_measurement_method ' \f and \w scans with CCD '
_diffrn_radiation_monochromator graphite
_diffrn_radiation_type 'Mo K\a'
_diffrn_radiation_wavelength 0.71073
_diffrn_reflns_av_R_equivalents 0.05
_diffrn_reflns_limit_h_max 11
_diffrn_reflns_limit_h_min -11
_diffrn_reflns_limit_k_max 48
_diffrn_reflns_limit_k_min -48
_diffrn_reflns_limit_l_max 20
_diffrn_reflns_limit_l_min -20
_diffrn_reflns_number 85470
_diffrn_reflns_theta_full 27.47
_diffrn_reflns_theta_max 27.47
_diffrn_reflns_theta_min 4.11
_diffrn_standards_decay_% 0.00
_diffrn_standards_interval_count 0
_diffrn_standards_interval_time 0
_diffrn_standards_number 0
_exptl_absorpt_coefficient_mu 12.104
_exptl_absorpt_correction_T_max 0.701
_exptl_absorpt_correction_T_min 0.189
_exptl_absorpt_correction_type integration
_exptl_absorpt_process_details
;
via Gaussian method (Coppens, 1970) implemented in maXus (2000)
;
_exptl_crystal_colour ' black '
_exptl_crystal_density_diffrn 2.555
_exptl_crystal_density_meas ?
_exptl_crystal_description ' plate '
_exptl_crystal_F_000 3720
_exptl_crystal_size_max 0.22
_exptl_crystal_size_mid 0.14
_exptl_crystal_size_min 0.03
_refine_diff_density_max 1.28
_refine_diff_density_min -1.47
_refine_ls_abs_structure_details 'Flack, 11809 Friedel-pairs'
_refine_ls_abs_structure_Flack -0.014(3)
_refine_ls_extinction_coef 41.2(31)
_refine_ls_extinction_method 'Larson 1970 Crystallographic Computing eq 22'
_refine_ls_goodness_of_fit_ref 1.0730
_refine_ls_hydrogen_treatment mixed
_refine_ls_matrix_type full
_refine_ls_number_parameters 1262
_refine_ls_number_reflns 16540
_refine_ls_R_factor_gt 0.0235
_refine_ls_shift/su_max 0.032577
_refine_ls_structure_factor_coef F
_refine_ls_weighting_details
;
Chebychev polynomial with 5 parameters, Carruthers & Watkin , 1979, 
 1.36    -.532     1.53    -.131    0.460    
;
_refine_ls_weighting_scheme calc
_refine_ls_wR_factor_ref 0.0206
_reflns_limit_h_max 11
_reflns_limit_h_min -11
_reflns_limit_k_max 48
_reflns_limit_k_min -48
_reflns_limit_l_max 20
_reflns_limit_l_min 0
_reflns_number_gt 16540
_reflns_number_total 24032
_reflns_threshold_expression >3.00\s(I)
_cod_data_source_file ic061736lsi20060912_051558.cif
_cod_data_source_block aju8
_cod_depositor_comments
;
The following automatic conversions were performed:

data item '_chemical_melting_point' value 'not measured' was changed
to '?' -- the value is undefined or not given.

data item '_symmetry_cell_setting' value 'Monoclinic ' was changed to
'monoclinic' in accordance with the
/home/saulius/struct/COD-crude-data/automatic-downloads/DataCite-retrospective/ACS/depositions/lib/dictionaries/cif_core.dic
dictionary named 'cif_core.dic' version 2.4.2 last updated on
2011-04-26.

data item '_exptl_crystal_density_meas' value 'not measured' was
changed to '?' -- the value is perceived as not measured.

Automatic conversion script
Id: cif_fix_values 6909 2019-04-08 15:41:33Z antanas 
;
_cod_original_sg_symbol_H-M 'P 1 21 1 '
_cod_original_formula_sum ' C31 H31 Ir3 Mo2 O11 '
_cod_database_code 4350632

loop_
_symmetry_equiv_pos_as_xyz
x,y,z
-x,y+1/2,-z

loop_
_atom_site_label
_atom_site_type_symbol
_atom_site_fract_x
_atom_site_fract_y
_atom_site_fract_z
_atom_site_U_iso_or_equiv
_atom_site_occupancy
_atom_site_adp_type
Ir11 ir 0.13236(4) 0.145143(17) 0.80703(2) 0.0347 1.0000 Uani
Ir12 ir 0.15919(4) 0.159238(17) 0.63782(2) 0.0348 1.0000 Uani
Ir13 ir 0.40183(3) 0.154947(17) 0.74878(2) 0.0351 1.0000 Uani
Ir21 ir 0.83825(4) 0.274790(17) 0.33397(2) 0.0344 1.0000 Uani
Ir22 ir 0.86551(3) 0.268013(17) 0.16370(2) 0.0346 1.0000 Uani
Ir23 ir 0.59195(3) 0.269287(17) 0.23330(2) 0.0323 1.0000 Uani
Ir31 ir 0.16223(3) 0.450098(17) 0.75356(2) 0.0358 1.0000 Uani
Ir32 ir 0.44180(4) 0.432710(17) 0.79070(2) 0.0337 1.0000 Uani
Ir33 ir 0.36748(4) 0.497238(17) 0.71007(2) 0.0348 1.0000 Uani
Mo14 mo 0.20427(9) 0.21545(3) 0.76709(5) 0.0405 1.0000 Uani
Mo15 mo 0.25611(8) 0.09097(2) 0.69710(5) 0.0343 1.0000 Uani
Mo24 mo 0.77778(8) 0.20688(2) 0.26811(5) 0.0353 1.0000 Uani
Mo25 mo 0.75253(8) 0.33458(2) 0.22294(5) 0.0346 1.0000 Uani
Mo34 mo 0.32577(8) 0.43008(2) 0.61419(4) 0.0339 1.0000 Uani
Mo35 mo 0.32130(8) 0.48886(2) 0.89006(5) 0.0356 1.0000 Uani
O111 o -0.1924(8) 0.1305(2) 0.8151(6) 0.0807 1.0000 Uani
O112 o 0.207(1) 0.1248(3) 0.9932(5) 0.0854 1.0000 Uani
O121 o -0.1117(8) 0.2023(2) 0.5825(6) 0.0846 1.0000 Uani
O122 o 0.294(1) 0.1607(3) 0.4628(5) 0.1057 1.0000 Uani
O125 o -0.0655(7) 0.09885(19) 0.6144(5) 0.0588 1.0000 Uani
O131 o 0.5766(9) 0.1838(3) 0.9032(5) 0.0895 1.0000 Uani
O132 o 0.6553(9) 0.1545(2) 0.6278(5) 0.0799 1.0000 Uani
O135 o 0.4696(8) 0.08945(19) 0.8622(4) 0.0580 1.0000 Uani
O141 o -0.1303(9) 0.2168(2) 0.8041(8) 0.1031 1.0000 Uani
O142 o 0.2379(11) 0.2111(2) 0.9692(5) 0.0898 1.0000 Uani
O151 o 0.070(1) 0.0552(2) 0.8352(6) 0.0880 1.0000 Uani
O211 o 1.1559(8) 0.2924(2) 0.3798(6) 0.0761 1.0000 Uani
O212 o 0.721(1) 0.2838(2) 0.5135(5) 0.0856 1.0000 Uani
O221 o 1.1591(8) 0.2304(2) 0.1675(5) 0.0780 1.0000 Uani
O222 o 0.8036(9) 0.2703(3) -0.0309(4) 0.0862 1.0000 Uani
O225 o 1.0893(7) 0.3283(2) 0.1857(5) 0.0651 1.0000 Uani
O231 o 0.3718(8) 0.2342(2) 0.3496(6) 0.0839 1.0000 Uani
O232 o 0.3795(9) 0.2775(2) 0.0800(5) 0.0781 1.0000 Uani
O235 o 0.4893(7) 0.3293(2) 0.3503(4) 0.0579 1.0000 Uani
O241 o 1.0673(8) 0.2041(2) 0.3807(5) 0.0689 1.0000 Uani
O242 o 0.6419(8) 0.2021(2) 0.4500(4) 0.0646 1.0000 Uani
O251 o 0.8715(9) 0.3610(2) 0.4016(5) 0.0668 1.0000 Uani
O311 o 0.0179(9) 0.3847(2) 0.8312(6) 0.0791 1.0000 Uani
O312 o -0.1085(9) 0.4935(3) 0.7041(6) 0.0909 1.0000 Uani
O321 o 0.4305(12) 0.3517(2) 0.7844(6) 0.0997 1.0000 Uani
O322 o 0.7643(8) 0.4358(3) 0.8401(6) 0.0970 1.0000 Uani
O325 o 0.3112(8) 0.40922(19) 0.9607(4) 0.0579 1.0000 Uani
O331 o 0.2091(9) 0.5327(2) 0.5576(5) 0.0743 1.0000 Uani
O332 o 0.6329(8) 0.5465(2) 0.7063(6) 0.0739 1.0000 Uani
O335 o 0.1656(9) 0.5525(2) 0.7891(5) 0.0685 1.0000 Uani
O341 o 0.140(1) 0.3623(2) 0.6517(6) 0.0878 1.0000 Uani
O342 o 0.0238(7) 0.4553(3) 0.5351(5) 0.0735 1.0000 Uani
O351 o 0.0024(8) 0.4766(3) 0.9460(5) 0.0798 1.0000 Uani
C111 c -0.0715(11) 0.1363(2) 0.8113(6) 0.0461 1.0000 Uani
C112 c 0.1798(11) 0.1324(3) 0.9202(8) 0.0549 1.0000 Uani
C121 c -0.0118(12) 0.1858(3) 0.6044(7) 0.0601 1.0000 Uani
C122 c 0.2405(11) 0.1604(3) 0.5276(6) 0.0564 1.0000 Uani
C125 c 0.0515(11) 0.1095(3) 0.6391(7) 0.0497 1.0000 Uani
C131 c 0.5097(11) 0.1734(3) 0.8431(7) 0.0548 1.0000 Uani
C132 c 0.5607(11) 0.1549(3) 0.6742(7) 0.0528 1.0000 Uani
C135 c 0.407(1) 0.1028(2) 0.8024(6) 0.0404 1.0000 Uani
C141 c -0.0080(14) 0.2140(3) 0.7901(8) 0.0677 1.0000 Uani
C142 c 0.2240(13) 0.2095(3) 0.8941(8) 0.0659 1.0000 Uani
C151 c 0.1355(12) 0.0723(2) 0.7875(7) 0.0541 1.0000 Uani
C211 c 1.0351(12) 0.2855(3) 0.3629(7) 0.0535 1.0000 Uani
C212 c 0.7641(11) 0.2803(3) 0.4452(7) 0.0544 1.0000 Uani
C221 c 1.0457(11) 0.2440(3) 0.1654(6) 0.0461 1.0000 Uani
C222 c 0.8288(11) 0.2690(3) 0.0419(6) 0.0531 1.0000 Uani
C225 c 0.969(1) 0.3181(3) 0.1911(6) 0.0464 1.0000 Uani
C231 c 0.4563(11) 0.2472(3) 0.3049(6) 0.0535 1.0000 Uani
C232 c 0.460(1) 0.2745(3) 0.1388(6) 0.0472 1.0000 Uani
C235 c 0.5703(9) 0.3185(2) 0.2994(5) 0.0396 1.0000 Uani
C241 c 0.9617(12) 0.2091(3) 0.3397(7) 0.0601 1.0000 Uani
C242 c 0.692(1) 0.2057(3) 0.3825(6) 0.0479 1.0000 Uani
C251 c 0.834(1) 0.3475(2) 0.3372(6) 0.0425 1.0000 Uani
C311 c 0.0673(11) 0.4109(3) 0.8029(6) 0.0532 1.0000 Uani
C312 c -0.0066(12) 0.4774(3) 0.7241(7) 0.0569 1.0000 Uani
C321 c 0.4357(12) 0.3822(3) 0.7854(7) 0.0552 1.0000 Uani
C322 c 0.6435(11) 0.4351(3) 0.8198(6) 0.0573 1.0000 Uani
C325 c 0.336(1) 0.4321(3) 0.9104(5) 0.0414 1.0000 Uani
C331 c 0.270(1) 0.5186(3) 0.6162(7) 0.0510 1.0000 Uani
C332 c 0.5370(12) 0.5273(3) 0.7079(6) 0.0493 1.0000 Uani
C335 c 0.240(1) 0.5268(3) 0.8000(6) 0.0470 1.0000 Uani
C341 c 0.2066(12) 0.3874(3) 0.6438(6) 0.0562 1.0000 Uani
C342 c 0.1318(11) 0.4478(3) 0.5721(7) 0.0564 1.0000 Uani
C351 c 0.1162(11) 0.4802(3) 0.9156(6) 0.0528 1.0000 Uani
C1401 c 0.1230(11) 0.2737(3) 0.7319(7) 0.038(3) 0.622(9) Uiso
C1402 c 0.2191(13) 0.2625(3) 0.6664(7) 0.043(3) 0.622(9) Uiso
C1403 c 0.3602(13) 0.2575(3) 0.7051(7) 0.044(3) 0.622(9) Uiso
C1404 c 0.3530(13) 0.2655(4) 0.7951(8) 0.045(2) 0.622(9) Uiso
C1405 c 0.2059(13) 0.2756(4) 0.8121(8) 0.055(3) 0.622(9) Uiso
C1411 c -0.0302(17) 0.2874(4) 0.7140(12) 0.077(5) 0.622(9) Uiso
C1412 c 0.1830(19) 0.2623(4) 0.5715(9) 0.070(4) 0.622(9) Uiso
C1413 c 0.4997(17) 0.2495(4) 0.6598(11) 0.061(4) 0.622(9) Uiso
C1414 c 0.4832(16) 0.2671(4) 0.859(1) 0.057(4) 0.622(9) Uiso
C1415 c 0.155(2) 0.2921(4) 0.8934(11) 0.075(5) 0.622(9) Uiso
C1421 c 0.1535(17) 0.2703(4) 0.6935(11) 0.038(3) 0.378(9) Uiso
C1422 c 0.2799(18) 0.2579(4) 0.651(1) 0.043(3) 0.378(9) Uiso
C1423 c 0.3978(17) 0.2551(4) 0.713(1) 0.044(3) 0.378(9) Uiso
C1424 c 0.3447(18) 0.2662(5) 0.7948(11) 0.045(2) 0.378(9) Uiso
C1425 c 0.1949(18) 0.2755(4) 0.7827(11) 0.055(3) 0.378(9) Uiso
C1431 c 0.011(2) 0.2814(5) 0.6501(17) 0.077(5) 0.378(9) Uiso
C1432 c 0.291(3) 0.2525(5) 0.5551(13) 0.070(4) 0.378(9) Uiso
C1433 c 0.554(2) 0.2488(5) 0.6929(17) 0.061(4) 0.378(9) Uiso
C1434 c 0.438(3) 0.2742(5) 0.8749(14) 0.057(4) 0.378(9) Uiso
C1435 c 0.105(3) 0.2949(5) 0.8477(17) 0.075(5) 0.378(9) Uiso
C1501 c 0.214(1) 0.0342(2) 0.6392(6) 0.0429 1.0000 Uani
C1502 c 0.2500(11) 0.0563(2) 0.5690(6) 0.0460 1.0000 Uani
C1503 c 0.397(1) 0.0679(2) 0.5827(6) 0.0465 1.0000 Uani
C1504 c 0.454(1) 0.0535(2) 0.6614(6) 0.0428 1.0000 Uani
C1505 c 0.3390(11) 0.0330(2) 0.6978(6) 0.0449 1.0000 Uani
C1511 c 0.0743(12) 0.0129(3) 0.6460(7) 0.0654 1.0000 Uani
C1512 c 0.1590(12) 0.0620(3) 0.4866(7) 0.0639 1.0000 Uani
C1513 c 0.4897(13) 0.0871(3) 0.5163(7) 0.0689 1.0000 Uani
C1514 c 0.6111(11) 0.0559(3) 0.6959(7) 0.0615 1.0000 Uani
C1515 c 0.3583(14) 0.0095(3) 0.7768(7) 0.0672 1.0000 Uani
C2401 c 0.8802(11) 0.1531(3) 0.2189(7) 0.0521 1.0000 Uani
C2402 c 0.7951(11) 0.1662(2) 0.1478(6) 0.0481 1.0000 Uani
C2403 c 0.644(1) 0.1672(3) 0.1715(6) 0.0499 1.0000 Uani
C2404 c 0.6386(11) 0.1546(3) 0.2577(6) 0.0509 1.0000 Uani
C2405 c 0.7860(12) 0.1454(2) 0.2863(7) 0.0538 1.0000 Uani
C2411 c 1.0401(14) 0.1432(4) 0.217(1) 0.0878 1.0000 Uani
C2412 c 0.8486(13) 0.1731(3) 0.0579(7) 0.0717 1.0000 Uani
C2413 c 0.5166(12) 0.1775(3) 0.1132(7) 0.0675 1.0000 Uani
C2414 c 0.5030(15) 0.1453(3) 0.3018(8) 0.0802 1.0000 Uani
C2415 c 0.8285(17) 0.1257(3) 0.3680(9) 0.0873 1.0000 Uani
C2501 c 0.809(1) 0.3945(2) 0.1933(6) 0.0468 1.0000 Uani
C2502 c 0.8019(11) 0.3764(3) 0.1124(6) 0.0485 1.0000 Uani
C2503 c 0.6561(11) 0.3641(2) 0.0957(6) 0.0451 1.0000 Uani
C2504 c 0.573(1) 0.3745(3) 0.1681(6) 0.0477 1.0000 Uani
C2505 c 0.6661(11) 0.3925(3) 0.2276(6) 0.0483 1.0000 Uani
C2511 c 0.9351(13) 0.4143(3) 0.2284(8) 0.0713 1.0000 Uani
C2512 c 0.9189(14) 0.3762(3) 0.0454(7) 0.0749 1.0000 Uani
C2513 c 0.5972(13) 0.3483(3) 0.0108(7) 0.0634 1.0000 Uani
C2514 c 0.4081(11) 0.3702(3) 0.1719(8) 0.0712 1.0000 Uani
C2515 c 0.6159(15) 0.4118(3) 0.3075(7) 0.0738 1.0000 Uani
C3401 c 0.4453(11) 0.3852(3) 0.5379(6) 0.0475 1.0000 Uani
C3402 c 0.555(1) 0.4116(3) 0.5578(6) 0.0491 1.0000 Uani
C3403 c 0.5160(11) 0.4438(3) 0.5159(6) 0.0506 1.0000 Uani
C3404 c 0.381(1) 0.4381(3) 0.4706(5) 0.0455 1.0000 Uani
C3405 c 0.337(1) 0.4017(2) 0.4828(6) 0.0435 1.0000 Uani
C3411 c 0.4559(16) 0.3462(3) 0.5589(8) 0.0773 1.0000 Uani
C3412 c 0.6969(12) 0.4036(4) 0.6064(8) 0.0840 1.0000 Uani
C3413 c 0.6093(14) 0.4762(3) 0.5141(8) 0.0810 1.0000 Uani
C3414 c 0.3106(13) 0.4643(3) 0.4067(7) 0.0781 1.0000 Uani
C3415 c 0.2132(13) 0.3831(4) 0.4331(8) 0.0826 1.0000 Uani
C3501 c 0.3420(11) 0.4961(3) 1.0380(6) 0.0510 1.0000 Uani
C3502 c 0.4858(11) 0.4878(3) 1.0106(6) 0.0503 1.0000 Uani
C3503 c 0.535(1) 0.5161(3) 0.9579(6) 0.0447 1.0000 Uani
C3504 c 0.422(1) 0.5424(2) 0.9514(6) 0.0469 1.0000 Uani
C3505 c 0.3038(11) 0.5303(3) 1.0009(6) 0.0503 1.0000 Uani
C3511 c 0.2561(13) 0.4771(4) 1.1043(7) 0.0770 1.0000 Uani
C3512 c 0.5789(12) 0.4567(3) 1.0427(7) 0.0680 1.0000 Uani
C3513 c 0.6868(12) 0.5209(3) 0.9274(7) 0.0676 1.0000 Uani
C3514 c 0.4386(14) 0.5789(3) 0.9136(8) 0.0676 1.0000 Uani
C3515 c 0.1710(14) 0.5530(4) 1.0199(8) 0.0798 1.0000 Uani
H1 h 0.3028(11) 0.1886(3) 0.6833(7) 0.0400 1.0000 Uiso
H2 h 0.7104(11) 0.2378(3) 0.1779(8) 0.0400 1.0000 Uiso
H3 h 0.4621(13) 0.4552(2) 0.6866(6) 0.0400 1.0000 Uiso
H1411 h -0.0267(17) 0.3137(4) 0.7010(12) 0.0928 0.6211 Uiso
H1412 h -0.0899(17) 0.2833(4) 0.7661(12) 0.0928 0.6211 Uiso
H1413 h -0.0757(17) 0.2743(4) 0.6633(12) 0.0928 0.6211 Uiso
H1414 h 0.021(2) 0.3058(5) 0.6244(17) 0.0928 0.3789 Uiso
H1415 h -0.067(2) 0.2818(5) 0.6938(17) 0.0928 0.3789 Uiso
H1416 h -0.017(2) 0.2638(5) 0.6034(17) 0.0928 0.3789 Uiso
H1421 h 0.2011(19) 0.2866(4) 0.5470(9) 0.0845 0.6211 Uiso
H1422 h 0.0777(19) 0.2557(4) 0.5613(9) 0.0845 0.6211 Uiso
H1423 h 0.2460(19) 0.2442(4) 0.5427(9) 0.0845 0.6211 Uiso
H1424 h 0.325(3) 0.2753(5) 0.5281(13) 0.0845 0.3789 Uiso
H1425 h 0.362(3) 0.2329(5) 0.5440(13) 0.0845 0.3789 Uiso
H1426 h 0.192(3) 0.2459(5) 0.5294(13) 0.0845 0.3789 Uiso
H1431 h 0.5439(17) 0.2724(4) 0.6398(11) 0.0735 0.6211 Uiso
H1432 h 0.5702(17) 0.2370(4) 0.7009(11) 0.0735 0.6211 Uiso
H1433 h 0.4775(17) 0.2336(4) 0.6088(11) 0.0735 0.6211 Uiso
H1434 h 0.598(2) 0.2716(5) 0.6721(17) 0.0735 0.3789 Uiso
H1435 h 0.609(2) 0.2404(5) 0.7463(17) 0.0735 0.3789 Uiso
H1436 h 0.559(2) 0.2300(5) 0.6469(17) 0.0735 0.3789 Uiso
H1441 h 0.5272(16) 0.2917(4) 0.858(1) 0.0685 0.6211 Uiso
H1442 h 0.4505(16) 0.2616(4) 0.918(1) 0.0685 0.6211 Uiso
H1443 h 0.5580(16) 0.2490(4) 0.842(1) 0.0685 0.6211 Uiso
H1444 h 0.486(3) 0.2981(5) 0.8687(14) 0.0685 0.3789 Uiso
H1445 h 0.375(3) 0.2746(5) 0.9264(14) 0.0685 0.3789 Uiso
H1446 h 0.514(3) 0.2552(5) 0.8829(14) 0.0685 0.3789 Uiso
H1451 h 0.172(2) 0.3186(4) 0.8917(11) 0.0901 0.6211 Uiso
H1452 h 0.212(2) 0.2816(4) 0.9440(11) 0.0901 0.6211 Uiso
H1453 h 0.049(2) 0.2871(4) 0.8991(11) 0.0901 0.6211 Uiso
H1454 h 0.120(3) 0.3214(5) 0.8418(17) 0.0901 0.3789 Uiso
H1455 h 0.137(3) 0.2872(5) 0.9074(17) 0.0901 0.3789 Uiso
H1456 h -0.000(3) 0.2889(5) 0.8372(17) 0.0901 0.3789 Uiso
H1511 h 0.0843(12) -0.0106(3) 0.6156(7) 0.0789 1.0000 Uiso
H1512 h 0.0549(12) 0.0086(3) 0.7084(7) 0.0789 1.0000 Uiso
H1513 h -0.0090(12) 0.0268(3) 0.6185(7) 0.0789 1.0000 Uiso
H1521 h 0.1814(12) 0.0427(3) 0.4442(7) 0.0764 1.0000 Uiso
H1522 h 0.0527(12) 0.0611(3) 0.4997(7) 0.0764 1.0000 Uiso
H1523 h 0.1824(12) 0.0859(3) 0.4614(7) 0.0764 1.0000 Uiso
H1531 h 0.5339(13) 0.0690(3) 0.4775(7) 0.0833 1.0000 Uiso
H1532 h 0.5693(13) 0.1010(3) 0.5472(7) 0.0833 1.0000 Uiso
H1533 h 0.4264(13) 0.1039(3) 0.4810(7) 0.0833 1.0000 Uiso
H1541 h 0.6703(11) 0.0365(3) 0.6691(7) 0.0738 1.0000 Uiso
H1542 h 0.6141(11) 0.0528(3) 0.7602(7) 0.0738 1.0000 Uiso
H1543 h 0.6526(11) 0.0798(3) 0.6811(7) 0.0738 1.0000 Uiso
H1551 h 0.3960(14) -0.0145(3) 0.7594(7) 0.0808 1.0000 Uiso
H1552 h 0.4297(14) 0.0210(3) 0.8190(7) 0.0808 1.0000 Uiso
H1553 h 0.2619(14) 0.0065(3) 0.8045(7) 0.0808 1.0000 Uiso
H2411 h 1.0498(14) 0.1185(4) 0.192(1) 0.1052 1.0000 Uiso
H2412 h 1.0842(14) 0.1437(4) 0.277(1) 0.1052 1.0000 Uiso
H2413 h 1.0922(14) 0.1607(4) 0.180(1) 0.1052 1.0000 Uiso
H2421 h 0.8416(13) 0.1504(3) 0.0233(7) 0.0866 1.0000 Uiso
H2422 h 0.9527(13) 0.1813(3) 0.0620(7) 0.0866 1.0000 Uiso
H2423 h 0.7867(13) 0.1921(3) 0.0289(7) 0.0866 1.0000 Uiso
H2431 h 0.4813(12) 0.1559(3) 0.0799(7) 0.0806 1.0000 Uiso
H2432 h 0.5472(12) 0.1966(3) 0.0721(7) 0.0806 1.0000 Uiso
H2433 h 0.4359(12) 0.1868(3) 0.1489(7) 0.0806 1.0000 Uiso
H2441 h 0.4699(15) 0.1208(3) 0.2836(8) 0.0970 1.0000 Uiso
H2442 h 0.5225(15) 0.1457(3) 0.3659(8) 0.0970 1.0000 Uiso
H2443 h 0.4251(15) 0.1632(3) 0.2858(8) 0.0970 1.0000 Uiso
H2451 h 0.8224(17) 0.0993(3) 0.3575(9) 0.1048 1.0000 Uiso
H2452 h 0.9310(17) 0.1323(3) 0.3866(9) 0.1048 1.0000 Uiso
H2453 h 0.7605(17) 0.1325(3) 0.4145(9) 0.1048 1.0000 Uiso
H2511 h 0.9327(13) 0.4394(3) 0.2051(8) 0.0854 1.0000 Uiso
H2512 h 0.9320(13) 0.4151(3) 0.2930(8) 0.0854 1.0000 Uiso
H2513 h 1.0271(13) 0.4022(3) 0.2112(8) 0.0854 1.0000 Uiso
H2521 h 0.9085(14) 0.3981(3) 0.0083(7) 0.0907 1.0000 Uiso
H2522 h 1.0178(14) 0.3760(3) 0.0753(7) 0.0907 1.0000 Uiso
H2523 h 0.9074(14) 0.3542(3) 0.0084(7) 0.0907 1.0000 Uiso
H2531 h 0.5653(13) 0.3682(3) -0.0292(7) 0.0757 1.0000 Uiso
H2532 h 0.6758(13) 0.3340(3) -0.0164(7) 0.0757 1.0000 Uiso
H2533 h 0.5119(13) 0.3324(3) 0.0219(7) 0.0757 1.0000 Uiso
H2541 h 0.3587(11) 0.3913(3) 0.1434(8) 0.0852 1.0000 Uiso
H2542 h 0.3802(11) 0.3688(3) 0.2338(8) 0.0852 1.0000 Uiso
H2543 h 0.3771(11) 0.3477(3) 0.1412(8) 0.0852 1.0000 Uiso
H2551 h 0.5837(15) 0.4367(3) 0.2915(7) 0.0890 1.0000 Uiso
H2552 h 0.6985(15) 0.4131(3) 0.3516(7) 0.0890 1.0000 Uiso
H2553 h 0.5322(15) 0.3985(3) 0.3320(7) 0.0890 1.0000 Uiso
H3411 h 0.5140(16) 0.3338(3) 0.5143(8) 0.0931 1.0000 Uiso
H3412 h 0.5054(16) 0.3431(3) 0.6172(8) 0.0931 1.0000 Uiso
H3413 h 0.3555(16) 0.3356(3) 0.5593(8) 0.0931 1.0000 Uiso
H3421 h 0.7726(12) 0.3966(4) 0.5645(8) 0.1012 1.0000 Uiso
H3422 h 0.7305(12) 0.4255(4) 0.6389(8) 0.1012 1.0000 Uiso
H3423 h 0.6820(12) 0.3835(4) 0.6480(8) 0.1012 1.0000 Uiso
H3431 h 0.6784(14) 0.4742(3) 0.4658(8) 0.0987 1.0000 Uiso
H3432 h 0.6663(14) 0.4784(3) 0.5704(8) 0.0987 1.0000 Uiso
H3433 h 0.5463(14) 0.4979(3) 0.5051(8) 0.0987 1.0000 Uiso
H3441 h 0.3567(13) 0.4617(3) 0.3493(7) 0.0943 1.0000 Uiso
H3442 h 0.3256(13) 0.4894(3) 0.4285(7) 0.0943 1.0000 Uiso
H3443 h 0.2034(13) 0.4592(3) 0.3999(7) 0.0943 1.0000 Uiso
H3451 h 0.2500(13) 0.3732(4) 0.3779(8) 0.0988 1.0000 Uiso
H3452 h 0.1332(13) 0.4008(4) 0.4195(8) 0.0988 1.0000 Uiso
H3453 h 0.1745(13) 0.3631(4) 0.4688(8) 0.0988 1.0000 Uiso
H3511 h 0.2884(13) 0.4856(4) 1.1634(7) 0.0927 1.0000 Uiso
H3512 h 0.1496(13) 0.4824(4) 1.0942(7) 0.0927 1.0000 Uiso
H3513 h 0.2728(13) 0.4506(4) 1.0999(7) 0.0927 1.0000 Uiso
H3521 h 0.6380(12) 0.4643(3) 1.0954(7) 0.0808 1.0000 Uiso
H3522 h 0.5145(12) 0.4361(3) 1.0575(7) 0.0808 1.0000 Uiso
H3523 h 0.6461(12) 0.4493(3) 0.9964(7) 0.0808 1.0000 Uiso
H3531 h 0.7477(12) 0.5335(3) 0.9730(7) 0.0811 1.0000 Uiso
H3532 h 0.6838(12) 0.5354(3) 0.8730(7) 0.0811 1.0000 Uiso
H3533 h 0.7305(12) 0.4968(3) 0.9158(7) 0.0811 1.0000 Uiso
H3541 h 0.4857(14) 0.5952(3) 0.9579(8) 0.0807 1.0000 Uiso
H3542 h 0.3401(14) 0.5886(3) 0.8954(8) 0.0807 1.0000 Uiso
H3543 h 0.5013(14) 0.5774(3) 0.8621(8) 0.0807 1.0000 Uiso
H3551 h 0.1937(14) 0.5686(4) 1.0714(8) 0.0966 1.0000 Uiso
H3552 h 0.1451(14) 0.5684(4) 0.9686(8) 0.0966 1.0000 Uiso
H3553 h 0.0866(14) 0.5369(4) 1.0323(8) 0.0966 1.0000 Uiso

loop_
_atom_site_aniso_label
_atom_site_aniso_U_11
_atom_site_aniso_U_22
_atom_site_aniso_U_33
_atom_site_aniso_U_23
_atom_site_aniso_U_13
_atom_site_aniso_U_12
Ir11 0.03459(18) 0.03630(18) 0.03356(17) 0.00122(14) 0.00682(14) 0.00001(14)
Ir12 0.03088(17) 0.03968(19) 0.03353(17) 0.00503(15) -0.00197(13) -0.00155(15)
Ir13 0.02862(17) 0.0415(2) 0.03500(17) 0.00320(15) -0.00140(13) -0.00213(15)
Ir21 0.03412(17) 0.0394(2) 0.02947(16) 0.00148(15) -0.00214(13) -0.00052(15)
Ir22 0.03234(17) 0.03973(19) 0.03208(16) 0.00132(15) 0.00616(13) -0.00097(15)
Ir23 0.02809(16) 0.03628(18) 0.03252(16) 0.00254(15) 0.00112(12) -0.00248(15)
Ir31 0.02690(15) 0.0420(2) 0.03860(19) 0.00100(15) 0.00383(13) 0.00080(14)
Ir32 0.03093(17) 0.03321(17) 0.03692(18) 0.00128(14) 0.00142(13) 0.00434(14)
Ir33 0.03608(18) 0.03178(18) 0.03666(18) 0.00262(15) 0.00392(14) 0.00089(15)
Mo14 0.0404(4) 0.0339(4) 0.0468(5) 0.0011(3) -0.0028(3) -0.0038(3)
Mo15 0.0341(4) 0.0341(4) 0.0349(4) 0.0007(3) 0.0056(3) -0.0001(3)
Mo24 0.0355(4) 0.0345(4) 0.0359(4) 0.0032(3) 0.0034(3) 0.0008(3)
Mo25 0.0353(4) 0.0329(4) 0.0357(4) 0.0017(3) 0.0021(3) -0.0026(3)
Mo34 0.0326(4) 0.0339(4) 0.0352(4) -0.0009(3) 0.0030(3) -0.0023(3)
Mo35 0.0360(4) 0.0366(4) 0.0344(4) -0.0014(3) 0.0040(3) 0.0047(3)
O111 0.029(4) 0.098(6) 0.115(7) 0.010(5) 0.004(4) -0.011(4)
O112 0.107(7) 0.107(7) 0.042(5) 0.005(4) -0.008(4) 0.024(5)
O121 0.040(4) 0.087(6) 0.124(7) 0.021(5) -0.028(4) 0.017(4)
O122 0.106(7) 0.157(9) 0.058(5) 0.049(6) 0.039(5) 0.065(7)
O125 0.036(4) 0.057(4) 0.083(5) -0.015(4) -0.011(3) -0.013(3)
O131 0.069(5) 0.132(8) 0.065(5) -0.036(5) -0.028(4) 0.002(5)
O132 0.058(5) 0.094(6) 0.091(6) 0.010(5) 0.036(4) -0.010(5)
O135 0.066(5) 0.063(5) 0.045(4) 0.012(3) -0.015(3) 0.009(4)
O141 0.052(5) 0.059(5) 0.199(11) -0.013(6) 0.026(6) -0.001(4)
O142 0.145(9) 0.081(6) 0.044(5) -0.013(4) 0.011(5) -0.016(6)
O151 0.115(7) 0.055(5) 0.099(6) 0.019(4) 0.067(6) -0.010(5)
O211 0.037(4) 0.084(6) 0.105(7) 0.004(5) -0.022(4) -0.003(4)
O212 0.112(7) 0.109(7) 0.037(4) 0.000(4) 0.028(4) 0.018(5)
O221 0.045(4) 0.096(6) 0.094(6) 0.010(5) 0.020(4) 0.013(4)
O222 0.100(6) 0.121(7) 0.038(4) -0.001(5) 0.002(4) 0.006(6)
O225 0.033(4) 0.068(5) 0.095(6) 0.004(4) 0.015(4) -0.012(3)
O231 0.055(5) 0.104(7) 0.095(6) 0.036(5) 0.033(4) -0.009(4)
O232 0.074(5) 0.098(7) 0.060(5) 0.014(5) -0.028(4) -0.021(5)
O235 0.060(4) 0.064(5) 0.050(4) -0.009(3) 0.024(3) 0.008(4)
O241 0.049(4) 0.066(5) 0.090(6) 0.022(4) -0.021(4) 0.012(4)
O242 0.070(5) 0.084(6) 0.040(4) 0.016(4) 0.014(3) -0.006(4)
O251 0.082(5) 0.065(5) 0.052(4) -0.013(4) -0.018(4) -0.004(4)
O311 0.084(6) 0.058(5) 0.097(6) 0.015(5) 0.024(5) -0.014(4)
O312 0.056(5) 0.112(7) 0.104(7) 0.004(6) -0.007(5) 0.036(5)
O321 0.16(1) 0.046(5) 0.092(7) -0.000(5) -0.018(6) 0.005(5)
O322 0.034(4) 0.148(9) 0.108(7) -0.006(7) -0.012(4) 0.007(5)
O325 0.075(5) 0.057(4) 0.041(4) 0.011(3) 0.005(3) -0.007(4)
O331 0.083(6) 0.068(5) 0.070(5) 0.021(4) -0.018(4) 0.009(4)
O332 0.059(5) 0.064(5) 0.099(6) 0.008(4) 0.015(4) -0.025(4)
O335 0.087(6) 0.063(5) 0.056(4) -0.001(4) 0.009(4) 0.041(4)
O341 0.111(7) 0.055(5) 0.100(7) -0.008(5) 0.037(5) -0.047(5)
O342 0.043(4) 0.112(7) 0.064(5) -0.009(5) -0.008(3) 0.012(4)
O351 0.046(4) 0.122(7) 0.073(5) -0.026(5) 0.016(4) -0.012(4)
C111 0.053(6) 0.034(5) 0.051(6) 0.015(4) 0.003(4) -0.005(4)
C112 0.044(6) 0.052(6) 0.070(8) -0.003(5) 0.012(5) -0.003(5)
C121 0.053(6) 0.064(7) 0.062(7) 0.009(5) -0.012(5) -0.024(5)
C122 0.048(6) 0.081(8) 0.039(5) 0.014(5) -0.004(4) 0.005(6)
C125 0.043(6) 0.042(5) 0.064(6) -0.010(5) 0.008(5) 0.003(4)
C131 0.045(6) 0.055(6) 0.065(7) -0.005(5) 0.013(5) 0.004(5)
C132 0.041(5) 0.051(6) 0.066(6) 0.013(5) -0.006(5) 0.000(5)
C135 0.043(5) 0.037(5) 0.041(5) -0.000(4) 0.001(4) 0.000(4)
C141 0.063(7) 0.041(6) 0.099(9) -0.009(6) -0.004(6) -0.011(5)
C142 0.078(8) 0.050(7) 0.070(8) -0.017(6) 0.010(6) -0.019(6)
C151 0.057(6) 0.029(5) 0.078(7) -0.005(5) 0.016(5) -0.000(4)
C211 0.057(7) 0.052(6) 0.052(6) 0.004(5) -0.005(5) 0.009(5)
C212 0.057(6) 0.047(6) 0.058(6) 0.005(5) -0.012(5) 0.007(5)
C221 0.046(5) 0.050(6) 0.043(5) 0.005(4) 0.011(4) 0.004(4)
C222 0.055(6) 0.063(6) 0.042(5) -0.008(5) 0.008(4) 0.002(5)
C225 0.040(5) 0.043(5) 0.057(6) -0.001(4) 0.004(4) -0.004(4)
C231 0.041(5) 0.063(7) 0.056(6) 0.013(5) -0.001(5) 0.019(5)
C232 0.042(5) 0.054(6) 0.046(5) 0.004(5) 0.008(4) -0.012(5)
C235 0.036(5) 0.049(5) 0.033(5) 0.002(4) -0.005(4) -0.004(4)
C241 0.053(6) 0.058(7) 0.069(7) 0.022(6) 0.009(5) 0.011(5)
C242 0.047(6) 0.048(6) 0.048(6) 0.000(5) -0.007(4) -0.001(4)
C251 0.048(5) 0.039(5) 0.041(5) -0.008(4) -0.007(4) -0.004(4)
C311 0.041(5) 0.068(7) 0.052(6) -0.003(5) 0.014(4) 0.002(5)
C312 0.050(6) 0.057(6) 0.063(7) -0.009(5) -0.007(5) -0.007(5)
C321 0.075(7) 0.028(5) 0.062(6) 0.002(5) -0.005(5) 0.010(5)
C322 0.049(6) 0.067(7) 0.057(6) 0.001(5) 0.016(5) 0.006(5)
C325 0.051(5) 0.038(5) 0.035(4) -0.002(4) -0.001(4) 0.001(4)
C331 0.038(5) 0.038(5) 0.077(7) 0.009(5) 0.009(5) -0.003(4)
C332 0.065(7) 0.039(5) 0.045(5) -0.001(4) 0.009(5) 0.006(5)
C335 0.049(6) 0.052(6) 0.040(5) -0.001(4) 0.000(4) 0.013(5)
C341 0.062(7) 0.063(7) 0.045(6) 0.006(5) 0.011(5) -0.006(6)
C342 0.042(5) 0.069(7) 0.059(6) -0.006(5) 0.004(5) -0.001(5)
C351 0.051(6) 0.063(7) 0.045(5) -0.001(5) 0.010(5) 0.009(5)
C1501 0.045(5) 0.035(5) 0.049(5) -0.007(4) 0.004(4) -0.005(4)
C1502 0.057(6) 0.035(5) 0.046(5) -0.002(4) 0.010(4) 0.004(4)
C1503 0.046(5) 0.042(5) 0.052(6) -0.019(4) 0.006(4) 0.006(4)
C1504 0.043(5) 0.033(5) 0.052(6) -0.006(4) 0.010(4) 0.008(4)
C1505 0.060(6) 0.029(5) 0.046(5) -0.005(4) 0.006(5) 0.012(4)
C1511 0.072(7) 0.054(7) 0.071(7) -0.014(5) 0.016(6) -0.010(6)
C1512 0.061(7) 0.074(8) 0.056(6) -0.011(6) -0.005(5) 0.018(6)
C1513 0.066(7) 0.079(8) 0.064(7) -0.003(6) 0.024(6) 0.003(6)
C1514 0.060(7) 0.052(6) 0.073(7) -0.010(5) 0.005(5) 0.009(5)
C1515 0.088(9) 0.046(6) 0.068(7) 0.008(5) 0.005(6) 0.020(6)
C2401 0.054(6) 0.039(5) 0.064(6) -0.002(5) 0.005(5) 0.004(5)
C2402 0.061(6) 0.039(5) 0.046(5) -0.009(4) 0.010(4) -0.009(4)
C2403 0.049(5) 0.048(6) 0.053(6) -0.018(5) -0.004(4) -0.015(4)
C2404 0.056(6) 0.040(5) 0.057(6) -0.005(5) 0.019(5) -0.008(5)
C2405 0.072(7) 0.033(5) 0.057(6) 0.004(4) 0.008(5) -0.004(5)
C2411 0.076(9) 0.075(9) 0.112(11) -0.013(8) -0.002(7) 0.031(7)
C2412 0.072(8) 0.080(8) 0.064(7) -0.025(6) 0.019(6) -0.013(6)
C2413 0.063(7) 0.072(8) 0.067(7) -0.019(6) -0.013(6) 0.003(6)
C2414 0.097(9) 0.066(8) 0.080(8) 0.002(6) 0.027(7) -0.037(7)
C2415 0.125(12) 0.050(7) 0.087(9) 0.018(7) 0.006(8) 0.011(7)
C2501 0.048(5) 0.029(5) 0.064(6) 0.009(4) 0.008(5) -0.005(4)
C2502 0.055(6) 0.050(6) 0.040(5) 0.011(4) 0.004(4) -0.007(5)
C2503 0.067(6) 0.036(5) 0.032(5) 0.010(4) 0.002(4) 0.004(4)
C2504 0.044(5) 0.045(5) 0.054(6) 0.019(5) 0.003(4) 0.001(4)
C2505 0.065(7) 0.037(5) 0.044(5) 0.000(4) 0.002(5) 0.008(5)
C2511 0.082(8) 0.057(7) 0.075(8) -0.003(6) -0.000(6) -0.017(6)
C2512 0.092(9) 0.081(9) 0.054(7) 0.006(6) 0.028(6) 0.002(7)
C2513 0.073(7) 0.069(7) 0.048(6) 0.010(5) -0.011(5) -0.002(6)
C2514 0.042(6) 0.089(9) 0.082(8) 0.024(7) -0.003(5) 0.010(6)
C2515 0.096(9) 0.055(7) 0.071(8) 0.008(6) 0.015(7) 0.007(6)
C3401 0.063(6) 0.042(5) 0.038(5) -0.008(4) 0.011(4) 0.010(5)
C3402 0.038(5) 0.057(6) 0.052(6) -0.016(5) 0.006(4) 0.003(4)
C3403 0.058(6) 0.044(6) 0.051(5) -0.018(4) 0.022(5) -0.013(4)
C3404 0.052(5) 0.055(6) 0.030(4) 0.002(4) 0.006(4) 0.010(4)
C3405 0.051(5) 0.039(5) 0.041(5) -0.005(4) 0.004(4) -0.004(4)
C3411 0.119(11) 0.045(6) 0.068(7) 0.001(5) 0.016(7) 0.008(6)
C3412 0.050(7) 0.138(12) 0.065(7) -0.016(8) 0.015(6) 0.029(7)
C3413 0.094(9) 0.066(8) 0.086(9) -0.010(6) 0.053(7) -0.028(7)
C3414 0.096(9) 0.081(8) 0.059(7) 0.015(6) 0.023(6) 0.020(7)
C3415 0.069(8) 0.115(11) 0.063(7) -0.031(7) -0.007(6) -0.024(7)
C3501 0.067(6) 0.044(5) 0.041(5) -0.011(4) -0.003(4) -0.005(5)
C3502 0.061(6) 0.056(6) 0.034(5) -0.012(4) -0.007(4) 0.002(5)
C3503 0.042(5) 0.051(6) 0.041(5) -0.013(4) -0.000(4) -0.006(4)
C3504 0.051(6) 0.038(5) 0.051(6) -0.011(4) -0.003(4) 0.003(4)
C3505 0.049(6) 0.052(6) 0.050(6) -0.009(5) 0.015(5) 0.011(5)
C3511 0.087(8) 0.10(1) 0.044(6) 0.005(6) 0.013(6) -0.019(7)
C3512 0.081(7) 0.068(7) 0.053(6) 0.004(5) -0.025(5) 0.002(6)
C3513 0.060(7) 0.072(8) 0.070(7) -0.013(6) 0.000(6) -0.009(6)
C3514 0.083(8) 0.046(6) 0.074(8) -0.001(5) -0.009(6) 0.002(6)
C3515 0.080(8) 0.087(9) 0.075(8) -0.019(7) 0.029(6) 0.022(7)

loop_
_atom_type_symbol
_atom_type_scat_dispersion_real
_atom_type_scat_dispersion_imag
_atom_type_scat_Cromer_Mann_a1
_atom_type_scat_Cromer_Mann_b1
_atom_type_scat_Cromer_Mann_a2
_atom_type_scat_Cromer_Mann_b2
_atom_type_scat_Cromer_Mann_a3
_atom_type_scat_Cromer_Mann_b3
_atom_type_scat_Cromer_Mann_a4
_atom_type_scat_Cromer_Mann_b4
_atom_type_scat_Cromer_Mann_c
_atom_type_scat_source
'C   ' 0.0033 0.0016 2.3100 20.8439 1.0200 10.2075 1.5886 0.5687 0.8650 51.6512 0.2156 International_Tables_Vol_IV_Table_2.2B
'H   ' 0.0000 0.0000 0.4930 10.5109 0.3229 26.1257 0.1402 3.1424 0.0408 57.7997 0.0030 International_Tables_Vol_IV_Table_2.2B
'Ir  ' -2.0660 7.9900 27.3049 1.5928 16.7296 8.8655 15.6115 0.4179 5.8338 45.0011 11.4722 International_Tables_Vol_IV_Table_2.2B
'Mo  ' -1.8250 0.6880 3.7025 0.2772 17.2356 1.0958 12.8876 11.0040 3.7429 61.6584 4.3875 International_Tables_Vol_IV_Table_2.2B
'O   ' 0.0106 0.0060 3.0485 13.2771 2.2868 5.7011 1.5463 0.3239 0.8670 32.9089 0.2508 International_Tables_Vol_IV_Table_2.2B

loop_
_exptl_crystal_face_index_h
_exptl_crystal_face_index_k
_exptl_crystal_face_index_l
_exptl_crystal_face_perp_dist
0 1 0 0.010
0 -1 0 0.020
0 0 1 0.110
0 0 -1 0.030
-1 -1 1 0.130
1 -1 1 0.060
1 1 -1 0.030

loop_
_geom_angle_atom_site_label_1
_geom_angle_atom_site_label_2
_geom_angle_atom_site_label_3
_geom_angle
_geom_angle_publ_flag
Ir12 Ir11 Ir13 61.803(12) yes
Ir12 Ir11 Mo14 64.41(2) yes
Ir13 Ir11 Mo14 64.41(2) yes
Ir12 Ir11 Mo15 60.844(18) yes
Ir13 Ir11 Mo15 60.851(18) yes
Mo14 Ir11 Mo15 115.19(2) yes
Ir12 Ir11 C111 101.2(3) yes
Ir13 Ir11 C111 162.3(3) yes
Mo14 Ir11 C111 114.4(3) yes
Mo15 Ir11 C111 107.8(3) yes
Ir12 Ir11 C112 160.8(3) yes
Ir13 Ir11 C112 99.6(3) yes
Mo14 Ir11 C112 113.8(3) yes
Mo15 Ir11 C112 107.1(3) yes
C111 Ir11 C112 96.8(4) yes
Ir11 Ir12 Ir13 58.965(12) yes
Ir11 Ir12 Mo14 59.230(18) yes
Ir13 Ir12 Mo14 61.653(19) yes
Ir11 Ir12 Mo15 63.197(18) yes
Ir13 Ir12 Mo15 60.808(18) yes
Mo14 Ir12 Mo15 112.86(2) yes
Ir11 Ir12 C121 105.1(3) yes
Ir13 Ir12 C121 146.3(3) yes
Mo14 Ir12 C121 84.7(3) yes
Mo15 Ir12 C121 142.8(3) yes
Ir11 Ir12 C122 159.7(3) yes
Ir13 Ir12 C122 103.2(3) yes
Mo14 Ir12 C122 123.5(4) yes
Mo15 Ir12 C122 100.6(3) yes
C121 Ir12 C122 95.2(4) yes
Ir11 Ir12 C125 76.0(3) yes
Ir13 Ir12 C125 108.1(3) yes
Mo14 Ir12 C125 133.0(3) yes
Mo15 Ir12 C125 49.2(3) yes
C121 Ir12 C125 94.6(4) yes
Ir11 Ir12 H1 80.4(4) no
Ir13 Ir12 H1 41.1(3) no
Mo14 Ir12 H1 39.2(3) no
Mo15 Ir12 H1 101.6(3) no
C121 Ir12 H1 111.4(4) no
C122 Ir12 C125 103.4(5) yes
C122 Ir12 H1 91.8(5) no
C125 Ir12 H1 148.7(4) no
Ir11 Ir13 Ir12 59.232(12) yes
Ir11 Ir13 Mo14 59.359(18) yes
Ir12 Ir13 Mo14 61.798(18) yes
Ir11 Ir13 Mo15 63.328(18) yes
Ir12 Ir13 Mo15 60.919(18) yes
Mo14 Ir13 Mo15 113.07(2) yes
Ir11 Ir13 C131 104.7(3) yes
Ir12 Ir13 C131 148.9(3) yes
Mo14 Ir13 C131 87.2(3) yes
Mo15 Ir13 C131 139.7(3) yes
Ir11 Ir13 C132 160.6(3) yes
Ir12 Ir13 C132 103.9(3) yes
Mo14 Ir13 C132 123.7(3) yes
Mo15 Ir13 C132 101.1(3) yes
C131 Ir13 C132 94.6(4) yes
Ir11 Ir13 C135 75.6(2) yes
Ir12 Ir13 C135 107.7(2) yes
Mo14 Ir13 C135 132.8(2) yes
Mo15 Ir13 C135 48.7(2) yes
C131 Ir13 C135 91.6(4) yes
Ir11 Ir13 H1 80.6(4) no
Ir12 Ir13 H1 41.1(3) no
Mo14 Ir13 H1 39.3(3) no
Mo15 Ir13 H1 101.7(3) no
C131 Ir13 H1 114.6(4) no
C132 Ir13 C135 103.4(4) yes
C132 Ir13 H1 92.3(5) no
C135 Ir13 H1 148.3(4) no
Ir22 Ir21 Ir23 61.982(12) yes
Ir22 Ir21 Mo24 64.914(19) yes
Ir23 Ir21 Mo24 64.429(19) yes
Ir22 Ir21 Mo25 61.423(18) yes
Ir23 Ir21 Mo25 61.039(17) yes
Mo24 Ir21 Mo25 115.90(2) yes
Ir22 Ir21 C211 97.5(3) yes
Ir23 Ir21 C211 157.5(3) yes
Mo24 Ir21 C211 117.2(3) yes
Mo25 Ir21 C211 102.2(3) yes
Ir22 Ir21 C212 164.2(3) yes
Ir23 Ir21 C212 102.3(3) yes
Mo24 Ir21 C212 111.1(3) yes
Mo25 Ir21 C212 111.0(3) yes
C211 Ir21 C212 97.8(4) yes
Ir21 Ir22 Ir23 59.565(11) yes
Ir21 Ir22 Mo24 59.339(18) yes
Ir23 Ir22 Mo24 61.707(17) yes
Ir21 Ir22 Mo25 63.362(18) yes
Ir23 Ir22 Mo25 60.981(17) yes
Mo24 Ir22 Mo25 112.94(2) yes
Ir21 Ir22 C221 98.4(3) yes
Ir23 Ir22 C221 144.3(3) yes
Mo24 Ir22 C221 83.2(3) yes
Mo25 Ir22 C221 137.7(3) yes
Ir21 Ir22 C222 163.2(3) yes
Ir23 Ir22 C222 104.9(3) yes
Mo24 Ir22 C222 121.4(3) yes
Mo25 Ir22 C222 104.4(3) yes
C221 Ir22 C222 98.3(4) yes
Ir21 Ir22 C225 77.2(3) yes
Ir23 Ir22 C225 108.0(3) yes
Mo24 Ir22 C225 134.7(3) yes
Mo25 Ir22 C225 48.5(3) yes
C221 Ir22 C225 91.8(4) yes
Ir21 Ir22 H2 80.7(4) no
Ir23 Ir22 H2 41.1(3) no
Mo24 Ir22 H2 39.1(3) no
Mo25 Ir22 H2 101.8(3) no
C221 Ir22 H2 113.0(4) no
C222 Ir22 C225 103.9(4) yes
C222 Ir22 H2 91.3(5) no
C225 Ir22 H2 148.9(4) no
Ir21 Ir23 Ir22 58.453(11) yes
Ir21 Ir23 Mo24 59.069(18) yes
Ir22 Ir23 Mo24 61.836(18) yes
Ir21 Ir23 Mo25 63.022(18) yes
Ir22 Ir23 Mo25 61.051(18) yes
Mo24 Ir23 Mo25 113.10(2) yes
Ir21 Ir23 C231 104.4(3) yes
Ir22 Ir23 C231 148.1(3) yes
Mo24 Ir23 C231 86.4(3) yes
Mo25 Ir23 C231 139.3(3) yes
Ir21 Ir23 C232 160.7(3) yes
Ir22 Ir23 C232 105.4(3) yes
Mo24 Ir23 C232 125.5(3) yes
Mo25 Ir23 C232 100.8(3) yes
C231 Ir23 C232 94.8(4) yes
Ir21 Ir23 C235 75.3(2) yes
Ir22 Ir23 C235 107.8(2) yes
Mo24 Ir23 C235 131.8(2) yes
Mo25 Ir23 C235 49.0(2) yes
C231 Ir23 C235 91.0(4) yes
Ir21 Ir23 H2 79.8(4) no
Ir22 Ir23 H2 41.1(3) no
Mo24 Ir23 H2 39.2(3) no
Mo25 Ir23 H2 101.9(3) no
C231 Ir23 H2 114.2(4) no
C232 Ir23 C235 102.6(4) yes
C232 Ir23 H2 94.4(5) no
C235 Ir23 H2 148.3(4) no
Ir32 Ir31 Ir33 62.559(13) yes
Ir32 Ir31 Mo34 64.066(18) yes
Ir33 Ir31 Mo34 64.936(18) yes
Ir32 Ir31 Mo35 61.066(18) yes
Ir33 Ir31 Mo35 61.252(18) yes
Mo34 Ir31 Mo35 115.39(2) yes
Ir32 Ir31 C311 100.2(3) yes
Ir33 Ir31 C311 162.4(3) yes
Mo34 Ir31 C311 112.3(3) yes
Mo35 Ir31 C311 108.6(3) yes
Ir32 Ir31 C312 161.2(3) yes
Ir33 Ir31 C312 99.3(3) yes
Mo34 Ir31 C312 114.7(3) yes
Mo35 Ir31 C312 106.9(3) yes
C311 Ir31 C312 97.4(4) yes
Ir31 Ir32 Ir33 58.648(12) yes
Ir31 Ir32 Mo34 59.520(17) yes
Ir33 Ir32 Mo34 62.050(18) yes
Ir31 Ir32 Mo35 63.344(19) yes
Ir33 Ir32 Mo35 60.860(18) yes
Mo34 Ir32 Mo35 113.52(2) yes
Ir31 Ir32 C321 101.9(3) yes
Ir33 Ir32 C321 146.9(3) yes
Mo34 Ir32 C321 85.2(3) yes
Mo35 Ir32 C321 138.3(3) yes
Ir31 Ir32 C322 163.2(3) yes
Ir33 Ir32 C322 106.6(3) yes
Mo34 Ir32 C322 123.2(3) yes
Mo35 Ir32 C322 103.4(3) yes
C321 Ir32 C322 94.9(5) yes
Ir31 Ir32 C325 74.2(2) yes
Ir33 Ir32 C325 106.8(3) yes
Mo34 Ir32 C325 131.3(2) yes
Mo35 Ir32 C325 48.5(3) yes
C321 Ir32 C325 90.7(4) yes
Ir31 Ir32 H3 80.1(4) no
Ir33 Ir32 H3 40.6(3) no
Mo34 Ir32 H3 39.8(3) no
Mo35 Ir32 H3 101.1(3) no
C321 Ir32 H3 115.1(4) no
C322 Ir32 C325 105.4(4) yes
C322 Ir32 H3 93.3(5) no
C325 Ir32 H3 146.9(4) no
Ir31 Ir33 Ir32 58.793(12) yes
Ir31 Ir33 Mo34 59.128(17) yes
Ir32 Ir33 Mo34 60.859(17) yes
Ir31 Ir33 Mo35 63.311(19) yes
Ir32 Ir33 Mo35 60.648(18) yes
Mo34 Ir33 Mo35 112.35(2) yes
Ir31 Ir33 C331 99.1(3) yes
Ir32 Ir33 C331 145.5(3) yes
Mo34 Ir33 C331 85.4(3) yes
Mo35 Ir33 C331 136.7(3) yes
Ir31 Ir33 C332 164.8(3) yes
Ir32 Ir33 C332 109.2(3) yes
Mo34 Ir33 C332 125.6(3) yes
Mo35 Ir33 C332 103.4(3) yes
C331 Ir33 C332 95.8(4) yes
Ir31 Ir33 C335 76.6(3) yes
Ir32 Ir33 C335 106.4(3) yes
Mo34 Ir33 C335 134.5(3) yes
Mo35 Ir33 C335 47.2(3) yes
C331 Ir33 C335 91.7(4) yes
Ir31 Ir33 H3 80.2(4) no
Ir32 Ir33 H3 40.6(3) no
Mo34 Ir33 H3 39.0(3) no
Mo35 Ir33 H3 100.9(3) no
C331 Ir33 H3 115.3(4) no
C332 Ir33 C335 99.9(4) yes
C332 Ir33 H3 96.2(5) no
C335 Ir33 H3 146.8(4) no
Ir11 Mo14 Ir12 56.358(18) yes
Ir11 Mo14 Ir13 56.232(18) yes
Ir12 Mo14 Ir13 56.549(18) yes
Ir11 Mo14 C141 72.1(3) yes
Ir12 Mo14 C141 89.4(3) yes
Ir13 Mo14 C141 127.7(3) yes
Ir11 Mo14 C142 71.8(3) yes
Ir12 Mo14 C142 127.3(3) yes
Ir13 Mo14 C142 88.7(4) yes
C141 Mo14 C142 82.6(5) yes
Ir11 Mo14 C1401 147.9(3) yes
Ir12 Mo14 C1401 118.0(3) yes
Ir13 Mo14 C1401 152.2(3) yes
C141 Mo14 C1401 76.3(4) yes
C142 Mo14 C1401 110.5(4) yes
Ir11 Mo14 C1402 150.6(3) yes
Ir12 Mo14 C1402 95.3(3) yes
Ir13 Mo14 C1402 117.5(3) yes
C141 Mo14 C1402 102.7(5) yes
C142 Mo14 C1402 137.3(4) yes
Ir11 Mo14 C1403 150.8(3) yes
Ir12 Mo14 C1403 105.7(3) yes
Ir13 Mo14 C1403 95.0(3) yes
C141 Mo14 C1403 134.8(4) yes
C142 Mo14 C1403 116.5(4) yes
Ir11 Mo14 C1404 148.4(3) yes
Ir12 Mo14 C1404 140.0(3) yes
Ir13 Mo14 C1404 106.1(3) yes
C141 Mo14 C1404 123.6(4) yes
C142 Mo14 C1404 82.8(4) yes
Ir11 Mo14 C1405 146.5(3) yes
Ir12 Mo14 C1405 152.7(3) yes
Ir13 Mo14 C1405 140.5(3) yes
C141 Mo14 C1405 88.2(4) yes
C142 Mo14 C1405 79.2(4) yes
Ir11 Mo14 C1421 150.9(4) yes
Ir12 Mo14 C1421 105.6(4) yes
Ir13 Mo14 C1421 136.9(4) yes
C141 Mo14 C1421 86.2(5) yes
C142 Mo14 C1421 125.5(5) yes
Ir11 Mo14 C1422 145.8(4) yes
Ir12 Mo14 C1422 89.8(4) yes
Ir13 Mo14 C1422 103.2(4) yes
C141 Mo14 C1422 116.3(5) yes
C142 Mo14 C1422 139.9(5) yes
Ir11 Mo14 C1423 144.8(4) yes
Ir12 Mo14 C1423 106.3(4) yes
Ir13 Mo14 C1423 88.6(4) yes
C141 Mo14 C1423 142.4(5) yes
C142 Mo14 C1423 111.3(5) yes
Ir11 Mo14 C1424 149.7(4) yes
Ir12 Mo14 C1424 140.9(4) yes
Ir13 Mo14 C1424 107.9(4) yes
C141 Mo14 C1424 121.8(5) yes
C142 Mo14 C1424 83.0(5) yes
Ir11 Mo14 C1425 154.6(4) yes
Ir12 Mo14 C1425 141.5(4) yes
Ir13 Mo14 C1425 143.7(4) yes
C141 Mo14 C1425 88.1(5) yes
C142 Mo14 C1425 90.4(5) yes
Ir11 Mo14 H1 77.1(4) no
Ir12 Mo14 H1 37.7(3) no
Ir13 Mo14 H1 37.8(3) no
C141 Mo14 H1 127.0(5) no
C142 Mo14 H1 126.4(5) no
C1401 Mo14 C1402 35.3(3) yes
C1401 Mo14 C1403 58.8(4) yes
C1402 Mo14 C1403 35.0(3) yes
C1401 Mo14 C1404 58.9(4) yes
C1402 Mo14 C1404 58.7(4) yes
C1403 Mo14 C1404 35.5(3) yes
C1401 Mo14 C1405 35.5(3) yes
C1402 Mo14 C1405 58.9(4) yes
C1403 Mo14 C1405 59.1(4) yes
C1404 Mo14 C1405 35.6(3) yes
C1401 Mo14 C1421 16.5(4) yes
C1402 Mo14 C1421 19.4(4) yes
C1403 Mo14 C1421 48.8(5) yes
C1404 Mo14 C1421 60.3(5) yes
C1405 Mo14 C1421 47.1(5) yes
C1401 Mo14 C1422 49.2(4) yes
C1402 Mo14 C1422 14.6(4) yes
C1403 Mo14 C1422 25.8(5) yes
C1404 Mo14 C1422 57.1(5) yes
C1405 Mo14 C1422 67.2(5) yes
C1401 Mo14 C1423 66.1(5) yes
C1402 Mo14 C1423 43.2(5) yes
C1403 Mo14 C1423 8.3(5) yes
C1404 Mo14 C1423 33.7(5) yes
C1405 Mo14 C1423 62.2(5) yes
C1401 Mo14 C1424 57.2(5) yes
C1402 Mo14 C1424 57.9(5) yes
C1403 Mo14 C1424 35.9(6) yes
C1404 Mo14 C1424 1.9(6) yes
C1405 Mo14 C1424 33.8(6) yes
C1401 Mo14 C1425 25.2(5) yes
C1402 Mo14 C1425 48.2(5) yes
C1403 Mo14 C1425 53.7(5) yes
C1404 Mo14 C1425 38.0(6) yes
C1405 Mo14 C1425 11.3(5) yes
C1401 Mo14 H1 118.9(4) no
C1402 Mo14 H1 84.2(5) no
C1403 Mo14 H1 76.1(5) no
C1404 Mo14 H1 105.0(5) no
C1405 Mo14 H1 135.2(5) no
C1421 Mo14 C1422 33.9(4) yes
C1421 Mo14 C1423 56.9(5) yes
C1422 Mo14 C1423 33.1(4) yes
C1421 Mo14 C1424 59.0(5) yes
C1422 Mo14 C1424 56.9(5) yes
C1423 Mo14 C1424 34.6(4) yes
C1421 Mo14 C1425 35.9(4) yes
C1422 Mo14 C1425 57.6(5) yes
C1423 Mo14 C1425 58.3(5) yes
C1424 Mo14 C1425 36.2(4) yes
C1421 Mo14 H1 102.5(5) no
C1422 Mo14 H1 72.0(5) no
C1423 Mo14 H1 73.7(5) no
C1424 Mo14 H1 106.4(5) no
C1425 Mo14 H1 128.3(6) no
Ir11 Mo15 Ir12 55.960(17) yes
Ir11 Mo15 Ir13 55.821(17) yes
Ir12 Mo15 Ir13 58.272(18) yes
Ir11 Mo15 C125 70.6(3) yes
Ir12 Mo15 C125 47.4(3) yes
Ir13 Mo15 C125 103.9(3) yes
Ir11 Mo15 C135 70.5(2) yes
Ir12 Mo15 C135 104.2(2) yes
Ir13 Mo15 C135 47.8(2) yes
C125 Mo15 C135 140.8(3) yes
Ir11 Mo15 C151 65.3(3) yes
Ir12 Mo15 C151 112.0(3) yes
Ir13 Mo15 C151 111.9(3) yes
C125 Mo15 C151 84.6(4) yes
C135 Mo15 C151 84.0(4) yes
Ir11 Mo15 C1501 142.9(2) yes
Ir12 Mo15 C1501 130.3(2) yes
Ir13 Mo15 C1501 160.9(2) yes
C125 Mo15 C1501 90.1(3) yes
C135 Mo15 C1501 125.0(3) yes
Ir11 Mo15 C1502 151.0(2) yes
Ir12 Mo15 C1502 102.8(2) yes
Ir13 Mo15 C1502 133.8(2) yes
C125 Mo15 C1502 80.4(3) yes
C135 Mo15 C1502 138.1(3) yes
Ir11 Mo15 C1503 156.8(2) yes
Ir12 Mo15 C1503 104.7(2) yes
Ir13 Mo15 C1503 104.5(2) yes
C125 Mo15 C1503 106.9(3) yes
C135 Mo15 C1503 106.7(3) yes
Ir11 Mo15 C1504 150.1(2) yes
Ir12 Mo15 C1504 133.3(2) yes
Ir13 Mo15 C1504 101.8(2) yes
C125 Mo15 C1504 138.7(3) yes
C135 Mo15 C1504 79.7(3) yes
Ir11 Mo15 C1505 142.3(2) yes
Ir12 Mo15 C1505 161.4(2) yes
Ir13 Mo15 C1505 129.8(3) yes
C125 Mo15 C1505 125.9(4) yes
C135 Mo15 C1505 89.2(3) yes
C151 Mo15 C1501 81.9(4) yes
C151 Mo15 C1502 114.3(4) yes
C1501 Mo15 C1502 35.1(3) yes
C151 Mo15 C1503 137.9(4) yes
C1501 Mo15 C1503 58.3(3) yes
C1502 Mo15 C1503 34.8(3) yes
C151 Mo15 C1504 114.7(4) yes
C1501 Mo15 C1504 59.5(3) yes
C1502 Mo15 C1504 58.5(3) yes
C1503 Mo15 C1504 34.6(3) yes
C151 Mo15 C1505 81.7(4) yes
C1501 Mo15 C1505 36.3(3) yes
C1502 Mo15 C1505 59.1(3) yes
C1503 Mo15 C1505 58.4(3) yes
C1504 Mo15 C1505 35.8(3) yes
Ir21 Mo24 Ir22 55.747(17) yes
Ir21 Mo24 Ir23 56.502(17) yes
Ir22 Mo24 Ir23 56.457(16) yes
Ir21 Mo24 C241 66.7(3) yes
Ir22 Mo24 C241 91.8(3) yes
Ir23 Mo24 C241 123.2(3) yes
Ir21 Mo24 C242 76.8(3) yes
Ir22 Mo24 C242 130.1(3) yes
Ir23 Mo24 C242 86.3(3) yes
C241 Mo24 C242 81.8(4) yes
Ir21 Mo24 C2401 145.0(2) yes
Ir22 Mo24 C2401 111.3(2) yes
Ir23 Mo24 C2401 148.8(3) yes
C241 Mo24 C2401 82.8(4) yes
C242 Mo24 C2401 116.8(4) yes
Ir21 Mo24 C2402 147.0(2) yes
Ir22 Mo24 C2402 92.0(2) yes
Ir23 Mo24 C2402 114.4(2) yes
C241 Mo24 C2402 112.2(4) yes
C242 Mo24 C2402 136.2(4) yes
Ir21 Mo24 C2403 151.5(3) yes
Ir22 Mo24 C2403 106.3(2) yes
Ir23 Mo24 C2403 95.6(2) yes
C241 Mo24 C2403 140.7(4) yes
C242 Mo24 C2403 109.6(4) yes
Ir21 Mo24 C2404 152.7(2) yes
Ir22 Mo24 C2404 140.8(3) yes
Ir23 Mo24 C2404 109.9(3) yes
C241 Mo24 C2404 121.6(4) yes
C242 Mo24 C2404 78.9(4) yes
Ir21 Mo24 C2405 148.7(3) yes
Ir22 Mo24 C2405 146.3(3) yes
Ir23 Mo24 C2405 146.0(3) yes
C241 Mo24 C2405 87.1(4) yes
C242 Mo24 C2405 83.1(4) yes
Ir21 Mo24 H2 76.8(4) no
Ir22 Mo24 H2 37.6(3) no
Ir23 Mo24 H2 37.7(3) no
C241 Mo24 H2 129.3(4) no
C242 Mo24 H2 123.3(4) no
C2401 Mo24 C2402 34.4(3) yes
C2401 Mo24 C2403 58.2(3) yes
C2402 Mo24 C2403 34.8(3) yes
C2401 Mo24 C2404 59.2(3) yes
C2402 Mo24 C2404 58.2(3) yes
C2403 Mo24 C2404 34.8(3) yes
C2401 Mo24 C2405 35.2(3) yes
C2402 Mo24 C2405 57.8(3) yes
C2403 Mo24 C2405 58.5(4) yes
C2404 Mo24 C2405 36.3(4) yes
C2401 Mo24 H2 113.7(4) no
C2402 Mo24 H2 80.9(4) no
C2403 Mo24 H2 76.9(4) no
C2404 Mo24 H2 107.2(4) no
C2405 Mo24 H2 134.5(4) no
Ir21 Mo25 Ir22 55.215(17) yes
Ir21 Mo25 Ir23 55.938(16) yes
Ir22 Mo25 Ir23 57.968(17) yes
Ir21 Mo25 C225 71.7(3) yes
Ir22 Mo25 C225 47.9(2) yes
Ir23 Mo25 C225 104.5(3) yes
Ir21 Mo25 C235 70.2(2) yes
Ir22 Mo25 C235 103.4(3) yes
Ir23 Mo25 C235 47.5(2) yes
C225 Mo25 C235 141.5(4) yes
Ir21 Mo25 C251 64.4(3) yes
Ir22 Mo25 C251 112.0(3) yes
Ir23 Mo25 C251 109.8(3) yes
C225 Mo25 C251 87.4(4) yes
C235 Mo25 C251 81.2(4) yes
Ir21 Mo25 C2501 142.3(2) yes
Ir22 Mo25 C2501 132.9(2) yes
Ir23 Mo25 C2501 160.6(2) yes
C225 Mo25 C2501 90.8(3) yes
C235 Mo25 C2501 123.4(3) yes
Ir21 Mo25 C2502 151.3(2) yes
Ir22 Mo25 C2502 105.0(3) yes
Ir23 Mo25 C2502 135.6(2) yes
C225 Mo25 C2502 79.6(4) yes
C235 Mo25 C2502 138.4(3) yes
Ir21 Mo25 C2503 157.2(2) yes
Ir22 Mo25 C2503 105.2(2) yes
Ir23 Mo25 C2503 105.3(2) yes
C225 Mo25 C2503 104.9(4) yes
C235 Mo25 C2503 108.0(3) yes
Ir21 Mo25 C2504 150.3(2) yes
Ir22 Mo25 C2504 133.7(3) yes
Ir23 Mo25 C2504 101.8(2) yes
C225 Mo25 C2504 137.4(3) yes
C235 Mo25 C2504 80.2(3) yes
Ir21 Mo25 C2505 141.9(2) yes
Ir22 Mo25 C2505 162.8(2) yes
Ir23 Mo25 C2505 128.4(3) yes
C225 Mo25 C2505 126.6(4) yes
C235 Mo25 C2505 88.2(4) yes
C251 Mo25 C2501 82.2(4) yes
C251 Mo25 C2502 114.6(4) yes
C2501 Mo25 C2502 35.1(3) yes
C251 Mo25 C2503 138.4(4) yes
C2501 Mo25 C2503 58.6(3) yes
C2502 Mo25 C2503 34.8(3) yes
C251 Mo25 C2504 114.1(4) yes
C2501 Mo25 C2504 58.9(3) yes
C2502 Mo25 C2504 58.2(3) yes
C2503 Mo25 C2504 35.1(3) yes
C251 Mo25 C2505 82.0(4) yes
C2501 Mo25 C2505 35.9(3) yes
C2502 Mo25 C2505 58.7(3) yes
C2503 Mo25 C2505 58.6(3) yes
C2504 Mo25 C2505 35.1(3) yes
Ir31 Mo34 Ir32 56.414(16) yes
Ir31 Mo34 Ir33 55.935(16) yes
Ir32 Mo34 Ir33 57.091(17) yes
Ir31 Mo34 C341 73.7(3) yes
Ir32 Mo34 C341 89.7(3) yes
Ir33 Mo34 C341 128.9(3) yes
Ir31 Mo34 C342 70.3(3) yes
Ir32 Mo34 C342 126.2(3) yes
Ir33 Mo34 C342 88.8(3) yes
C341 Mo34 C342 81.4(5) yes
Ir31 Mo34 C3401 149.3(2) yes
Ir32 Mo34 C3401 109.8(2) yes
Ir33 Mo34 C3401 144.3(3) yes
C341 Mo34 C3401 79.4(4) yes
C342 Mo34 C3401 120.1(4) yes
Ir31 Mo34 C3402 149.7(2) yes
Ir32 Mo34 C3402 93.3(2) yes
Ir33 Mo34 C3402 109.3(2) yes
C341 Mo34 C3402 110.3(4) yes
C342 Mo34 C3402 139.5(4) yes
Ir31 Mo34 C3403 149.1(2) yes
Ir32 Mo34 C3403 109.9(2) yes
Ir33 Mo34 C3403 93.2(2) yes
C341 Mo34 C3403 136.8(4) yes
C342 Mo34 C3403 112.4(4) yes
Ir31 Mo34 C3404 148.7(2) yes
Ir32 Mo34 C3404 144.7(2) yes
Ir33 Mo34 C3404 110.3(2) yes
C341 Mo34 C3404 117.6(4) yes
C342 Mo34 C3404 82.3(4) yes
Ir31 Mo34 C3405 148.8(2) yes
Ir32 Mo34 C3405 145.4(2) yes
Ir33 Mo34 C3405 146.4(2) yes
C341 Mo34 C3405 83.1(4) yes
C342 Mo34 C3405 86.1(4) yes
Ir31 Mo34 H3 76.7(4) no
Ir32 Mo34 H3 38.3(3) no
Ir33 Mo34 H3 37.5(3) no
C341 Mo34 H3 127.9(4) no
C342 Mo34 H3 126.3(4) no
C3401 Mo34 C3402 35.1(3) yes
C3401 Mo34 C3403 58.1(3) yes
C3402 Mo34 C3403 33.9(3) yes
C3401 Mo34 C3404 59.0(3) yes
C3402 Mo34 C3404 57.6(3) yes
C3403 Mo34 C3404 34.8(3) yes
C3401 Mo34 C3405 35.7(3) yes
C3402 Mo34 C3405 58.5(3) yes
C3403 Mo34 C3405 58.8(3) yes
C3404 Mo34 C3405 36.0(3) yes
C3401 Mo34 H3 110.0(4) no
C3402 Mo34 H3 78.0(4) no
C3403 Mo34 H3 78.0(4) no
C3404 Mo34 H3 110.0(4) no
C3405 Mo34 H3 134.5(4) no
Ir31 Mo35 Ir32 55.589(17) yes
Ir31 Mo35 Ir33 55.437(17) yes
Ir32 Mo35 Ir33 58.492(17) yes
Ir31 Mo35 C325 69.1(2) yes
Ir32 Mo35 C325 47.8(2) yes
Ir33 Mo35 C325 103.9(2) yes
Ir31 Mo35 C335 72.3(3) yes
Ir32 Mo35 C335 105.8(3) yes
Ir33 Mo35 C335 48.8(2) yes
C325 Mo35 C335 141.3(4) yes
Ir31 Mo35 C351 66.9(3) yes
Ir32 Mo35 C351 112.5(3) yes
Ir33 Mo35 C351 113.2(3) yes
C325 Mo35 C351 82.2(4) yes
C335 Mo35 C351 85.7(4) yes
Ir31 Mo35 C3501 143.1(2) yes
Ir32 Mo35 C3501 127.1(3) yes
Ir33 Mo35 C3501 161.4(2) yes
C325 Mo35 C3501 88.1(3) yes
C335 Mo35 C3501 126.4(4) yes
Ir31 Mo35 C3502 148.9(2) yes
Ir32 Mo35 C3502 99.6(2) yes
Ir33 Mo35 C3502 131.5(2) yes
C325 Mo35 C3502 80.3(3) yes
C335 Mo35 C3502 137.6(4) yes
Ir31 Mo35 C3503 154.6(2) yes
Ir32 Mo35 C3503 102.8(2) yes
Ir33 Mo35 C3503 103.4(2) yes
C325 Mo35 C3503 107.8(3) yes
C335 Mo35 C3503 105.6(4) yes
Ir31 Mo35 C3504 152.0(2) yes
Ir32 Mo35 C3504 132.9(2) yes
Ir33 Mo35 C3504 103.2(2) yes
C325 Mo35 C3504 138.4(3) yes
C335 Mo35 C3504 79.8(4) yes
Ir31 Mo35 C3505 145.4(2) yes
Ir32 Mo35 C3505 158.3(2) yes
Ir33 Mo35 C3505 131.8(3) yes
C325 Mo35 C3505 123.7(3) yes
C335 Mo35 C3505 90.6(4) yes
C351 Mo35 C3501 82.1(4) yes
C351 Mo35 C3502 115.2(4) yes
C3501 Mo35 C3502 35.8(3) yes
C351 Mo35 C3503 138.5(4) yes
C3501 Mo35 C3503 58.9(3) yes
C3502 Mo35 C3503 34.6(3) yes
C351 Mo35 C3504 114.5(4) yes
C3501 Mo35 C3504 59.4(3) yes
C3502 Mo35 C3504 58.1(3) yes
C3503 Mo35 C3504 34.7(3) yes
C351 Mo35 C3505 82.3(4) yes
C3501 Mo35 C3505 36.2(3) yes
C3502 Mo35 C3505 59.0(3) yes
C3503 Mo35 C3505 58.3(3) yes
C3504 Mo35 C3505 35.1(3) yes
Ir11 C111 O111 178.6(8) yes
Ir11 C112 O112 178.2(9) yes
Ir12 C121 O121 177.7(10) yes
Ir12 C122 O122 177.4(9) yes
Ir12 C125 Mo15 83.5(4) yes
Ir12 C125 O125 135.1(8) yes
Mo15 C125 O125 141.4(8) yes
Ir13 C131 O131 177.7(10) yes
Ir13 C132 O132 178.5(9) yes
Ir13 C135 Mo15 83.5(3) yes
Ir13 C135 O135 134.5(7) yes
Mo15 C135 O135 142.1(7) yes
Mo14 C141 O141 173.2(10) yes
Mo14 C142 O142 170.6(10) yes
Mo15 C151 O151 167.8(8) yes
Ir21 C211 O211 179.3(9) yes
Ir21 C212 O212 178.9(10) yes
Ir22 C221 O221 177.5(9) yes
Ir22 C222 O222 178.0(10) yes
Ir22 C225 Mo25 83.7(3) yes
Ir22 C225 O225 133.0(8) yes
Mo25 C225 O225 143.3(8) yes
Ir23 C231 O231 178.9(10) yes
Ir23 C232 O232 179.3(9) yes
Ir23 C235 Mo25 83.5(3) yes
Ir23 C235 O235 134.0(7) yes
Mo25 C235 O235 142.5(8) yes
Mo24 C241 O241 168.3(10) yes
Mo24 C242 O242 174.8(9) yes
Mo25 C251 O251 167.8(8) yes
Ir31 C311 O311 174.1(9) yes
Ir31 C312 O312 178.2(10) yes
Ir32 C321 O321 178.2(11) yes
Ir32 C322 O322 177.3(10) yes
Ir32 C325 Mo35 83.7(3) yes
Ir32 C325 O325 133.6(7) yes
Mo35 C325 O325 142.6(7) yes
Ir33 C331 O331 178.6(9) yes
Ir33 C332 O332 176.7(9) yes
Ir33 C335 Mo35 84.0(3) yes
Ir33 C335 O335 130.1(7) yes
Mo35 C335 O335 145.8(8) yes
Mo34 C341 O341 172.8(9) yes
Mo34 C342 O342 168.8(9) yes
Mo35 C351 O351 167.7(9) yes
Mo14 C1401 C1402 72.5(6) yes
Mo14 C1401 C1405 72.2(7) yes
C1402 C1401 C1405 108.0(8) yes
Mo14 C1401 C1411 129.8(8) yes
C1402 C1401 C1411 124.2(9) yes
C1405 C1401 C1411 126.8(10) yes
Mo14 C1402 C1401 72.2(6) yes
Mo14 C1402 C1403 72.3(7) yes
C1401 C1402 C1403 108.4(8) yes
Mo14 C1402 C1412 129.0(9) yes
C1401 C1402 C1412 125.5(10) yes
C1403 C1402 C1412 125.4(10) yes
Mo14 C1403 C1402 72.7(7) yes
Mo14 C1403 C1404 72.0(7) yes
C1402 C1403 C1404 108.0(8) yes
Mo14 C1404 C1403 72.6(7) yes
Mo14 C1404 C1405 72.6(7) yes
C1403 C1404 C1405 108.2(8) yes
Mo14 C1404 C1414 126.0(9) yes
C1403 C1404 C1414 125.2(9) yes
C1405 C1404 C1414 126.3(10) yes
Mo14 C1405 C1401 72.3(7) yes
Mo14 C1405 C1404 71.9(7) yes
C1401 C1405 C1404 107.3(8) yes
Mo14 C1405 C1415 130.2(9) yes
C1401 C1405 C1415 125.6(10) yes
C1404 C1405 C1415 126.0(10) yes
C1401 C1411 H1411 109.5(7) no
C1401 C1411 H1412 109.5(7) no
H1411 C1411 H1412 109.476 no
C1401 C1411 H1413 109.5(7) no
H1411 C1411 H1413 109.476 no
H1412 C1411 H1413 109.475 no
C1402 C1412 H1421 109.5(7) no
C1402 C1412 H1422 109.5(7) no
C1402 C1412 H1423 109.5(7) no
H1421 C1412 H1423 109.475 no
H1422 C1412 H1423 109.476 no
C1403 C1413 H1431 109.5(7) no
C1403 C1413 H1432 109.5(7) no
H1431 C1413 H1432 109.476 no
C1403 C1413 H1433 109.4(7) no
H1431 C1413 H1433 109.475 no
H1432 C1413 H1433 109.476 no
C1404 C1414 H1441 109.5(7) no
C1404 C1414 H1442 109.5(7) no
H1441 C1414 H1442 109.475 no
C1404 C1414 H1443 109.5(7) no
H1441 C1414 H1443 109.476 no
H1442 C1414 H1443 109.476 no
C1405 C1415 H1451 109.5(8) no
C1405 C1415 H1452 109.5(8) no
H1451 C1415 H1452 109.476 no
C1405 C1415 H1453 109.5(8) no
H1451 C1415 H1453 109.476 no
H1452 C1415 H1453 109.477 no
Mo14 C1421 C1431 127.0(11) yes
C1422 C1421 C1431 125.9(12) yes
C1425 C1421 C1431 125.9(12) yes
Mo14 C1422 C1421 67.8(8) yes
Mo14 C1422 C1423 72.1(8) yes
C1421 C1422 C1423 108.4(9) yes
Mo14 C1422 C1432 130.9(11) yes
C1421 C1422 C1432 125.7(12) yes
C1423 C1422 C1432 125.5(12) yes
Mo14 C1423 C1422 74.8(8) yes
Mo14 C1423 C1424 66.6(9) yes
C1422 C1423 C1424 107.7(10) yes
Mo14 C1423 C1433 132.7(11) yes
C1422 C1423 C1433 125.3(12) yes
C1424 C1423 C1433 126.0(12) yes
Mo14 C1424 C1423 78.9(9) yes
Mo14 C1424 C1425 69.5(9) yes
Mo14 C1424 C1434 127.3(12) yes
C1423 C1424 C1425 108.2(10) yes
C1423 C1424 C1434 125.7(12) yes
C1425 C1424 C1434 124.9(12) yes
Mo14 C1425 C1421 76.7(9) yes
Mo14 C1425 C1424 74.3(9) yes
C1421 C1425 C1424 108.2(10) yes
Mo14 C1425 C1435 124.9(12) yes
C1421 C1425 C1435 125.4(12) yes
C1424 C1425 C1435 125.2(12) yes
C1421 C1431 H1414 109.5(9) no
C1421 C1431 H1415 109.4(10) no
H1414 C1431 H1415 109.476 no
C1421 C1431 H1416 109.5(10) no
H1414 C1431 H1416 109.475 no
H1415 C1431 H1416 109.476 no
C1422 C1432 H1424 109.4(9) no
H1424 C1432 H1425 109.476 no
C1422 C1432 H1426 109.4(10) no
H1424 C1432 H1426 109.475 no
H1425 C1432 H1426 109.476 no
C1423 C1433 H1434 109.4(9) no
C1423 C1433 H1435 109.5(10) no
H1434 C1433 H1435 109.478 no
C1423 C1433 H1436 109.5(10) no
H1434 C1433 H1436 109.475 no
H1435 C1433 H1436 109.474 no
C1424 C1434 H1446 109.4(10) no
H1444 C1434 H1445 109.475 no
H1444 C1434 H1446 109.475 no
H1445 C1434 H1446 109.477 no
C1425 C1435 H1454 109.6(9) no
C1425 C1435 H1455 109.4(10) no
C1425 C1435 H1456 109.4(10) no
H1454 C1435 H1455 109.474 no
H1454 C1435 H1456 109.475 no
H1455 C1435 H1456 109.477 no
Mo15 C1501 C1502 74.0(5) yes
Mo15 C1501 C1505 70.5(5) yes
C1502 C1501 C1505 107.3(8) yes
Mo15 C1501 C1511 125.4(6) yes
C1502 C1501 C1511 125.7(9) yes
C1505 C1501 C1511 126.7(9) yes
Mo15 C1502 C1501 71.0(5) yes
Mo15 C1502 C1503 73.5(5) yes
C1501 C1502 C1503 108.1(8) yes
Mo15 C1502 C1512 128.8(7) yes
C1501 C1502 C1512 126.3(9) yes
C1503 C1502 C1512 124.9(9) yes
Mo15 C1503 C1502 71.7(5) yes
Mo15 C1503 C1504 72.1(5) yes
C1502 C1503 C1504 109.4(9) yes
Mo15 C1503 C1513 131.1(7) yes
C1502 C1503 C1513 126.0(9) yes
C1504 C1503 C1513 123.7(9) yes
Mo15 C1504 C1503 73.3(5) yes
Mo15 C1504 C1505 68.9(5) yes
C1503 C1504 C1505 106.6(8) yes
Mo15 C1504 C1514 127.4(6) yes
C1503 C1504 C1514 126.8(9) yes
C1505 C1504 C1514 126.4(9) yes
Mo15 C1505 C1501 73.2(5) yes
Mo15 C1505 C1504 75.2(5) yes
C1501 C1505 C1504 108.5(8) yes
Mo15 C1505 C1515 125.5(7) yes
C1501 C1505 C1515 126.5(9) yes
C1504 C1505 C1515 124.2(9) yes
C1501 C1511 H1511 109.5(5) no
C1501 C1511 H1512 109.5(6) no
H1511 C1511 H1512 109.473 no
C1501 C1511 H1513 109.5(6) no
H1511 C1511 H1513 109.476 no
H1512 C1511 H1513 109.477 no
C1502 C1512 H1521 109.5(5) no
C1502 C1512 H1522 109.5(6) no
H1521 C1512 H1522 109.478 no
C1502 C1512 H1523 109.5(6) no
H1521 C1512 H1523 109.475 no
H1522 C1512 H1523 109.474 no
C1503 C1513 H1531 109.5(5) no
C1503 C1513 H1532 109.5(6) no
H1531 C1513 H1532 109.476 no
C1503 C1513 H1533 109.5(6) no
H1531 C1513 H1533 109.476 no
H1532 C1513 H1533 109.475 no
C1504 C1514 H1541 109.5(5) no
C1504 C1514 H1542 109.5(6) no
H1541 C1514 H1542 109.475 no
C1504 C1514 H1543 109.5(5) no
H1541 C1514 H1543 109.475 no
H1542 C1514 H1543 109.478 no
C1505 C1515 H1551 109.5(5) no
C1505 C1515 H1552 109.5(6) no
H1551 C1515 H1552 109.476 no
C1505 C1515 H1553 109.5(6) no
H1551 C1515 H1553 109.476 no
H1552 C1515 H1553 109.476 no
Mo24 C2401 C2402 75.1(5) yes
Mo24 C2401 C2405 70.8(5) yes
C2402 C2401 C2405 108.2(9) yes
Mo24 C2401 C2411 127.9(8) yes
C2402 C2401 C2411 125.2(10) yes
C2405 C2401 C2411 125.8(10) yes
Mo24 C2402 C2401 70.5(5) yes
Mo24 C2402 C2403 72.3(5) yes
C2401 C2402 C2403 108.4(8) yes
Mo24 C2402 C2412 129.6(7) yes
C2401 C2402 C2412 125.9(9) yes
C2403 C2402 C2412 125.1(9) yes
Mo24 C2403 C2402 72.8(5) yes
Mo24 C2403 C2404 69.8(5) yes
C2402 C2403 C2404 107.6(8) yes
Mo24 C2403 C2413 125.6(7) yes
C2402 C2403 C2413 125.9(9) yes
C2404 C2403 C2413 126.4(9) yes
Mo24 C2404 C2403 75.4(5) yes
Mo24 C2404 C2405 71.1(5) yes
C2403 C2404 C2405 107.3(8) yes
Mo24 C2404 C2414 128.9(7) yes
C2403 C2404 C2414 125.0(10) yes
C2405 C2404 C2414 126.4(10) yes
Mo24 C2405 C2401 74.0(5) yes
Mo24 C2405 C2404 72.7(5) yes
C2401 C2405 C2404 108.4(9) yes
Mo24 C2405 C2415 126.4(8) yes
C2401 C2405 C2415 125.3(11) yes
C2404 C2405 C2415 125.7(10) yes
C2401 C2411 H2411 109.5(6) no
C2401 C2411 H2412 109.5(7) no
H2411 C2411 H2412 109.476 no
C2401 C2411 H2413 109.5(7) no
H2411 C2411 H2413 109.475 no
H2412 C2411 H2413 109.476 no
C2402 C2412 H2421 109.5(6) no
C2402 C2412 H2422 109.5(6) no
H2421 C2412 H2422 109.476 no
C2402 C2412 H2423 109.5(6) no
H2421 C2412 H2423 109.476 no
H2422 C2412 H2423 109.475 no
C2403 C2413 H2431 109.5(6) no
C2403 C2413 H2432 109.5(6) no
H2431 C2413 H2432 109.475 no
C2403 C2413 H2433 109.5(6) no
H2431 C2413 H2433 109.476 no
H2432 C2413 H2433 109.476 no
C2404 C2414 H2441 109.5(6) no
C2404 C2414 H2442 109.5(7) no
H2441 C2414 H2442 109.477 no
C2404 C2414 H2443 109.5(7) no
H2441 C2414 H2443 109.476 no
H2442 C2414 H2443 109.475 no
C2405 C2415 H2451 109.5(6) no
C2405 C2415 H2452 109.5(7) no
H2451 C2415 H2452 109.476 no
C2405 C2415 H2453 109.5(7) no
H2451 C2415 H2453 109.476 no
H2452 C2415 H2453 109.476 no
Mo25 C2501 C2502 73.5(5) yes
Mo25 C2501 C2505 70.6(5) yes
C2502 C2501 C2505 106.9(8) yes
Mo25 C2501 C2511 126.1(7) yes
C2502 C2501 C2511 125.4(9) yes
C2505 C2501 C2511 127.5(10) yes
Mo25 C2502 C2501 71.4(5) yes
Mo25 C2502 C2503 73.5(5) yes
C2501 C2502 C2503 108.9(8) yes
Mo25 C2502 C2512 130.4(7) yes
C2501 C2502 C2512 126.4(9) yes
C2503 C2502 C2512 123.7(9) yes
Mo25 C2503 C2502 71.6(5) yes
Mo25 C2503 C2504 70.8(5) yes
C2502 C2503 C2504 107.0(8) yes
Mo25 C2503 C2513 129.9(6) yes
C2502 C2503 C2513 125.4(9) yes
C2504 C2503 C2513 126.9(9) yes
Mo25 C2504 C2503 74.1(5) yes
Mo25 C2504 C2505 70.6(5) yes
C2503 C2504 C2505 108.5(8) yes
Mo25 C2504 C2514 126.9(7) yes
C2503 C2504 C2514 124.1(10) yes
C2505 C2504 C2514 127.1(10) yes
Mo25 C2505 C2501 73.5(5) yes
Mo25 C2505 C2504 74.3(5) yes
C2501 C2505 C2504 108.7(8) yes
Mo25 C2505 C2515 125.9(7) yes
C2501 C2505 C2515 126.0(10) yes
C2504 C2505 C2515 124.6(10) yes
C2501 C2511 H2511 109.5(6) no
C2501 C2511 H2512 109.5(6) no
H2511 C2511 H2512 109.475 no
C2501 C2511 H2513 109.5(6) no
H2511 C2511 H2513 109.474 no
H2512 C2511 H2513 109.476 no
C2502 C2512 H2521 109.5(6) no
C2502 C2512 H2522 109.5(6) no
H2521 C2512 H2522 109.474 no
C2502 C2512 H2523 109.5(6) no
H2521 C2512 H2523 109.477 no
H2522 C2512 H2523 109.477 no
C2503 C2513 H2531 109.5(5) no
C2503 C2513 H2532 109.5(6) no
H2531 C2513 H2532 109.475 no
C2503 C2513 H2533 109.5(6) no
H2531 C2513 H2533 109.475 no
H2532 C2513 H2533 109.475 no
C2504 C2514 H2541 109.5(6) no
C2504 C2514 H2542 109.5(6) no
H2541 C2514 H2542 109.475 no
C2504 C2514 H2543 109.5(6) no
H2541 C2514 H2543 109.475 no
H2542 C2514 H2543 109.477 no
C2505 C2515 H2551 109.5(6) no
C2505 C2515 H2552 109.5(6) no
H2551 C2515 H2552 109.475 no
C2505 C2515 H2553 109.5(6) no
H2551 C2515 H2553 109.476 no
H2552 C2515 H2553 109.475 no
Mo34 C3401 C3402 74.9(5) yes
Mo34 C3401 C3405 70.5(5) yes
C3402 C3401 C3405 107.5(8) yes
Mo34 C3401 C3411 127.9(7) yes
C3402 C3401 C3411 125.6(10) yes
C3405 C3401 C3411 126.2(10) yes
Mo34 C3402 C3401 70.0(5) yes
Mo34 C3402 C3403 73.1(5) yes
C3401 C3402 C3403 108.7(8) yes
Mo34 C3402 C3412 128.6(7) yes
C3401 C3402 C3412 123.9(10) yes
C3403 C3402 C3412 126.9(10) yes
Mo34 C3403 C3402 72.9(5) yes
Mo34 C3403 C3404 69.0(5) yes
C3402 C3403 C3404 107.7(8) yes
Mo34 C3403 C3413 128.0(6) yes
C3402 C3403 C3413 124.6(10) yes
C3404 C3403 C3413 127.5(10) yes
Mo34 C3404 C3403 76.2(5) yes
Mo34 C3404 C3405 71.3(5) yes
C3403 C3404 C3405 108.7(8) yes
Mo34 C3404 C3414 127.4(7) yes
C3403 C3404 C3414 124.4(10) yes
C3405 C3404 C3414 125.9(9) yes
Mo34 C3405 C3401 73.9(5) yes
Mo34 C3405 C3404 72.7(5) yes
C3401 C3405 C3404 107.4(8) yes
Mo34 C3405 C3415 127.0(7) yes
C3401 C3405 C3415 126.7(10) yes
C3404 C3405 C3415 125.1(9) yes
C3401 C3411 H3411 109.5(6) no
C3401 C3411 H3412 109.5(6) no
H3411 C3411 H3412 109.475 no
C3401 C3411 H3413 109.5(7) no
H3411 C3411 H3413 109.476 no
H3412 C3411 H3413 109.475 no
C3402 C3412 H3421 109.5(5) no
C3402 C3412 H3422 109.5(7) no
H3421 C3412 H3422 109.475 no
C3402 C3412 H3423 109.5(7) no
H3421 C3412 H3423 109.477 no
H3422 C3412 H3423 109.477 no
C3403 C3413 H3431 109.5(5) no
C3403 C3413 H3432 109.5(7) no
H3431 C3413 H3432 109.476 no
C3403 C3413 H3433 109.5(7) no
H3431 C3413 H3433 109.476 no
H3432 C3413 H3433 109.475 no
C3404 C3414 H3441 109.5(5) no
C3404 C3414 H3442 109.5(6) no
H3441 C3414 H3442 109.474 no
C3404 C3414 H3443 109.5(6) no
H3441 C3414 H3443 109.476 no
H3442 C3414 H3443 109.475 no
C3405 C3415 H3451 109.5(6) no
C3405 C3415 H3452 109.5(7) no
H3451 C3415 H3452 109.474 no
C3405 C3415 H3453 109.5(6) no
H3451 C3415 H3453 109.478 no
H3452 C3415 H3453 109.476 no
Mo35 C3501 C3502 73.9(5) yes
Mo35 C3501 C3505 72.4(5) yes
C3502 C3501 C3505 106.6(8) yes
Mo35 C3501 C3511 127.0(7) yes
C3502 C3501 C3511 127.9(10) yes
C3505 C3501 C3511 124.6(10) yes
Mo35 C3502 C3501 70.3(5) yes
Mo35 C3502 C3503 74.8(5) yes
C3501 C3502 C3503 108.9(9) yes
Mo35 C3502 C3512 127.5(7) yes
C3501 C3502 C3512 125.6(10) yes
C3503 C3502 C3512 124.9(9) yes
Mo35 C3503 C3502 70.6(5) yes
Mo35 C3503 C3504 71.6(5) yes
C3502 C3503 C3504 107.9(8) yes
Mo35 C3503 C3513 131.4(6) yes
C3502 C3503 C3513 126.0(9) yes
C3504 C3503 C3513 125.3(9) yes
Mo35 C3504 C3503 73.7(5) yes
Mo35 C3504 C3505 70.1(5) yes
C3503 C3504 C3505 107.9(8) yes
Mo35 C3504 C3514 130.7(7) yes
C3503 C3504 C3514 124.7(9) yes
C3505 C3504 C3514 126.4(9) yes
Mo35 C3505 C3501 71.4(5) yes
Mo35 C3505 C3504 74.8(5) yes
C3501 C3505 C3504 108.6(8) yes
Mo35 C3505 C3515 126.3(8) yes
C3501 C3505 C3515 126.9(9) yes
C3504 C3505 C3515 123.9(10) yes
C3501 C3511 H3511 109.5(6) no
C3501 C3511 H3512 109.5(6) no
H3511 C3511 H3512 109.476 no
C3501 C3511 H3513 109.5(6) no
H3511 C3511 H3513 109.476 no
H3512 C3511 H3513 109.476 no
C3502 C3512 H3521 109.5(5) no
C3502 C3512 H3522 109.5(6) no
H3521 C3512 H3522 109.476 no
C3502 C3512 H3523 109.5(6) no
H3521 C3512 H3523 109.476 no
H3522 C3512 H3523 109.476 no
C3503 C3513 H3531 109.5(5) no
C3503 C3513 H3532 109.5(6) no
H3531 C3513 H3532 109.476 no
C3503 C3513 H3533 109.5(6) no
H3531 C3513 H3533 109.475 no
H3532 C3513 H3533 109.477 no
C3504 C3514 H3541 109.5(6) no
C3504 C3514 H3542 109.5(6) no
H3541 C3514 H3542 109.477 no
C3504 C3514 H3543 109.5(6) no
H3541 C3514 H3543 109.476 no
H3542 C3514 H3543 109.475 no
C3505 C3515 H3551 109.5(6) no
C3505 C3515 H3552 109.5(6) no
H3551 C3515 H3552 109.476 no
C3505 C3515 H3553 109.5(7) no
H3551 C3515 H3553 109.476 no
H3552 C3515 H3553 109.474 no
Ir12 H1 Ir13 97.8(5) no
Ir12 H1 Mo14 103.1(5) no
Ir13 H1 Mo14 102.8(5) no
Ir22 H2 Ir23 97.8(5) no
Ir22 H2 Mo24 103.3(5) no
Ir23 H2 Mo24 103.1(5) no
Ir32 H3 Ir33 98.8(5) no
Ir32 H3 Mo34 101.9(5) no
Ir33 H3 Mo34 103.5(5) no

loop_
_geom_bond_atom_site_label_1
_geom_bond_atom_site_label_2
_geom_bond_distance
_geom_bond_publ_flag
Ir11 Ir12 2.6874(5) yes
Ir11 Ir13 2.6799(5) yes
Ir11 Mo14 2.7737(8) yes
Ir11 Mo15 2.8947(8) yes
Ir11 C111 1.90(1) yes
Ir11 C112 1.847(12) yes
Ir12 Ir13 2.7565(4) yes
Ir12 Mo14 2.9115(9) yes
Ir12 Mo15 2.8323(8) yes
Ir12 C121 1.904(12) yes
Ir12 C122 1.88(1) yes
Ir12 C125 2.10(1) yes
Ir12 H1 1.83(1) no
Ir13 Mo14 2.9075(9) yes
Ir13 Mo15 2.8292(8) yes
Ir13 C131 1.860(11) yes
Ir13 C132 1.888(11) yes
Ir13 C135 2.110(9) yes
Ir13 H1 1.83(1) no
Ir21 Ir22 2.6646(4) yes
Ir21 Ir23 2.6959(4) yes
Ir21 Mo24 2.7731(8) yes
Ir21 Mo25 2.9000(8) yes
Ir21 C211 1.880(11) yes
Ir21 C212 1.883(11) yes
Ir22 Ir23 2.7603(4) yes
Ir22 Mo24 2.9197(8) yes
Ir22 Mo25 2.8491(8) yes
Ir22 C221 1.87(1) yes
Ir22 C222 1.900(9) yes
Ir22 C225 2.126(9) yes
Ir22 H2 1.83(1) no
Ir23 Mo24 2.9162(8) yes
Ir23 Mo25 2.8472(8) yes
Ir23 C231 1.882(11) yes
Ir23 C232 1.87(1) yes
Ir23 C235 2.112(9) yes
Ir23 H2 1.83(1) no
Ir31 Ir32 2.6777(5) yes
Ir31 Ir33 2.6736(5) yes
Ir31 Mo34 2.7702(8) yes
Ir31 Mo35 2.9007(8) yes
Ir31 C311 1.873(11) yes
Ir31 C312 1.889(11) yes
Ir32 Ir33 2.7785(5) yes
Ir32 Mo34 2.8907(8) yes
Ir32 Mo35 2.8406(8) yes
Ir32 C321 1.88(1) yes
Ir32 C322 1.88(1) yes
Ir32 C325 2.118(9) yes
Ir32 H3 1.83(1) no
Ir33 Mo34 2.9235(8) yes
Ir33 Mo35 2.8465(8) yes
Ir33 C331 1.851(11) yes
Ir33 C332 1.914(11) yes
Ir33 C335 2.152(9) yes
Ir33 H3 1.83(1) no
Mo14 C141 1.987(13) yes
Mo14 C142 1.977(13) yes
Mo14 C1401 2.348(11) yes
Mo14 C1402 2.351(11) yes
Mo14 C1403 2.345(12) yes
Mo14 C1404 2.337(13) yes
Mo14 C1405 2.346(13) yes
Mo14 C1421 2.373(15) yes
Mo14 C1422 2.510(15) yes
Mo14 C1423 2.475(16) yes
Mo14 C1424 2.314(17) yes
Mo14 C1425 2.252(16) yes
Mo14 H1 1.89(1) no
Mo15 C125 2.16(1) yes
Mo15 C135 2.141(9) yes
Mo15 C151 1.941(11) yes
Mo15 C1501 2.322(9) yes
Mo15 C1502 2.361(9) yes
Mo15 C1503 2.384(9) yes
Mo15 C1504 2.369(8) yes
Mo15 C1505 2.286(8) yes
Mo24 C241 1.979(12) yes
Mo24 C242 1.96(1) yes
Mo24 C2401 2.348(9) yes
Mo24 C2402 2.406(9) yes
Mo24 C2403 2.400(8) yes
Mo24 C2404 2.328(9) yes
Mo24 C2405 2.307(9) yes
Mo24 H2 1.89(1) no
Mo25 C225 2.146(9) yes
Mo25 C235 2.163(9) yes
Mo25 C251 1.949(9) yes
Mo25 C2501 2.338(8) yes
Mo25 C2502 2.366(9) yes
Mo25 C2503 2.391(8) yes
Mo25 C2504 2.348(9) yes
Mo25 C2505 2.300(9) yes
Mo34 C341 1.990(11) yes
Mo34 C342 1.98(1) yes
Mo34 C3401 2.340(9) yes
Mo34 C3402 2.404(9) yes
Mo34 C3403 2.407(9) yes
Mo34 C3404 2.313(8) yes
Mo34 C3405 2.295(9) yes
Mo34 H3 1.89(1) no
Mo35 C325 2.141(9) yes
Mo35 C335 2.100(9) yes
Mo35 C351 1.96(1) yes
Mo35 C3501 2.302(9) yes
Mo35 C3502 2.350(9) yes
Mo35 C3503 2.404(9) yes
Mo35 C3504 2.377(9) yes
Mo35 C3505 2.315(9) yes
O111 C111 1.131(11) yes
O112 C112 1.180(13) yes
O121 C121 1.143(13) yes
O122 C122 1.132(11) yes
O125 C125 1.190(11) yes
O131 C131 1.160(12) yes
O132 C132 1.144(11) yes
O135 C135 1.18(1) yes
O141 C141 1.152(13) yes
O142 C142 1.164(13) yes
O151 C151 1.159(12) yes
O211 C211 1.154(12) yes
O212 C212 1.148(12) yes
O221 C221 1.154(11) yes
O222 C222 1.14(1) yes
O225 C225 1.17(1) yes
O231 C231 1.162(11) yes
O232 C232 1.154(11) yes
O235 C235 1.17(1) yes
O241 C241 1.150(12) yes
O242 C242 1.163(11) yes
O251 C251 1.16(1) yes
O311 C311 1.168(12) yes
O312 C312 1.141(12) yes
O321 C321 1.140(11) yes
O322 C322 1.136(11) yes
O325 C325 1.18(1) yes
O331 C331 1.172(11) yes
O332 C332 1.131(11) yes
O335 C335 1.181(11) yes
O341 C341 1.125(12) yes
O342 C342 1.156(11) yes
O351 C351 1.166(11) yes
C1401 C1402 1.426(13) yes
C1401 C1405 1.430(13) yes
C1401 C1411 1.507(14) yes
C1402 C1403 1.413(13) yes
C1402 C1412 1.491(14) yes
C1403 C1404 1.427(13) yes
C1403 C1413 1.508(14) yes
C1404 C1405 1.430(13) yes
C1404 C1414 1.516(14) yes
C1405 C1415 1.486(15) yes
C1411 H1411 1.000 no
C1411 H1412 1.000 no
C1411 H1413 1.000 no
C1412 H1421 1.000 no
C1412 H1422 1.000 no
C1412 H1423 1.000 no
C1413 H1431 1.000 no
C1413 H1432 1.000 no
C1413 H1433 1.000 no
C1414 H1441 1.000 no
C1414 H1442 1.000 no
C1414 H1443 1.000 no
C1415 H1451 1.000 no
C1415 H1452 1.000 no
C1415 H1453 1.000 no
C1421 C1422 1.429(15) yes
C1421 C1425 1.430(16) yes
C1421 C1431 1.501(17) yes
C1422 C1423 1.421(16) yes
C1422 C1432 1.498(17) yes
C1423 C1424 1.432(16) yes
C1423 C1433 1.490(17) yes
C1424 C1425 1.419(16) yes
C1424 C1434 1.505(17) yes
C1425 C1435 1.502(17) yes
C1431 H1414 1.000 no
C1431 H1415 1.000 no
C1431 H1416 1.000 no
C1432 H1424 1.000 no
C1432 H1425 1.000 no
C1432 H1426 1.000 no
C1433 H1434 1.000 no
C1433 H1435 1.000 no
C1433 H1436 1.000 no
C1434 H1444 1.000 no
C1434 H1445 1.000 no
C1434 H1446 1.000 no
C1435 H1454 1.000 no
C1435 H1455 1.000 no
C1435 H1456 1.000 no
C1501 C1502 1.412(12) yes
C1501 C1505 1.434(13) yes
C1501 C1511 1.508(13) yes
C1502 C1503 1.418(13) yes
C1502 C1512 1.509(13) yes
C1503 C1504 1.412(13) yes
C1503 C1513 1.533(14) yes
C1504 C1505 1.434(13) yes
C1504 C1514 1.513(13) yes
C1505 C1515 1.507(13) yes
C1511 H1511 1.000 no
C1511 H1512 1.000 no
C1511 H1513 1.000 no
C1512 H1521 1.000 no
C1512 H1522 1.000 no
C1512 H1523 1.000 no
C1513 H1531 1.000 no
C1513 H1532 1.000 no
C1513 H1533 1.000 no
C1514 H1541 1.000 no
C1514 H1542 1.000 no
C1514 H1543 1.000 no
C1515 H1551 1.000 no
C1515 H1552 1.000 no
C1515 H1553 1.000 no
C2401 C2402 1.408(14) yes
C2401 C2405 1.407(14) yes
C2401 C2411 1.510(15) yes
C2402 C2403 1.439(13) yes
C2402 C2412 1.513(14) yes
C2403 C2404 1.415(13) yes
C2403 C2413 1.499(14) yes
C2404 C2405 1.443(14) yes
C2404 C2414 1.478(14) yes
C2405 C2415 1.498(15) yes
C2411 H2411 1.000 no
C2411 H2412 1.000 no
C2411 H2413 1.000 no
C2412 H2421 1.000 no
C2412 H2422 1.000 no
C2412 H2423 1.000 no
C2413 H2431 1.000 no
C2413 H2432 1.000 no
C2413 H2433 1.000 no
C2414 H2441 1.000 no
C2414 H2442 1.000 no
C2414 H2443 1.000 no
C2415 H2451 1.000 no
C2415 H2452 1.000 no
C2415 H2453 1.000 no
C2501 C2502 1.419(13) yes
C2501 C2505 1.431(13) yes
C2501 C2511 1.456(14) yes
C2502 C2503 1.424(13) yes
C2502 C2512 1.517(14) yes
C2503 C2504 1.428(13) yes
C2503 C2513 1.518(13) yes
C2504 C2505 1.402(14) yes
C2504 C2514 1.520(13) yes
C2505 C2515 1.514(14) yes
C2511 H2511 1.000 no
C2511 H2512 1.000 no
C2511 H2513 1.000 no
C2512 H2521 1.000 no
C2512 H2522 1.000 no
C2512 H2523 1.000 no
C2513 H2531 1.000 no
C2513 H2532 1.000 no
C2513 H2533 1.000 no
C2514 H2541 1.000 no
C2514 H2542 1.000 no
C2514 H2543 1.000 no
C2515 H2551 1.000 no
C2515 H2552 1.000 no
C2515 H2553 1.000 no
C3401 C3402 1.431(13) yes
C3401 C3405 1.420(13) yes
C3401 C3411 1.489(14) yes
C3402 C3403 1.403(14) yes
C3402 C3412 1.501(14) yes
C3403 C3404 1.415(13) yes
C3403 C3413 1.479(13) yes
C3404 C3405 1.425(13) yes
C3404 C3414 1.515(14) yes
C3405 C3415 1.512(13) yes
C3411 H3411 1.000 no
C3411 H3412 1.000 no
C3411 H3413 1.000 no
C3412 H3421 1.000 no
C3412 H3422 1.000 no
C3412 H3423 1.000 no
C3413 H3431 1.000 no
C3413 H3432 1.000 no
C3413 H3433 1.000 no
C3414 H3441 1.000 no
C3414 H3442 1.000 no
C3414 H3443 1.000 no
C3415 H3451 1.000 no
C3415 H3452 1.000 no
C3415 H3453 1.000 no
C3501 C3502 1.430(14) yes
C3501 C3505 1.436(14) yes
C3501 C3511 1.493(14) yes
C3502 C3503 1.415(13) yes
C3502 C3512 1.508(14) yes
C3503 C3504 1.425(13) yes
C3503 C3513 1.496(13) yes
C3504 C3505 1.418(13) yes
C3504 C3514 1.490(14) yes
C3505 C3515 1.517(14) yes
C3511 H3511 1.000 no
C3511 H3512 1.000 no
C3511 H3513 1.000 no
C3512 H3521 1.000 no
C3512 H3522 1.000 no
C3512 H3523 1.000 no
C3513 H3531 1.000 no
C3513 H3532 1.000 no
C3513 H3533 1.000 no
C3514 H3541 1.000 no
C3514 H3542 1.000 no
C3514 H3543 1.000 no
C3515 H3551 1.000 no
C3515 H3552 1.000 no
C3515 H3553 1.000 no
